data_7135780
loop_
_publ_author_name
'Zhang, Dongmei'
'Lan, Kai'
'Zhang, Xiaobo'
'Jiang, Jiyong'
'Cheng, Chuyang'

_publ_section_title
;
 Light-driven controllable <i>cis</i>-<i>trans</i> isomerization in a
 cycloparaphenylene dimer bridged by 9,9'-bifluorenylidene.
;
_journal_issue 29
_journal_name_full 'Chemical communications (Cambridge, England)'
_journal_page_first 7584
_journal_page_last 7588
_journal_paper_doi 10.1039/d6cc00869k
_journal_volume 62
_journal_year 2026
_chemical_formula_moiety 'C110 H68'
_chemical_formula_sum 'C110 H68'
_chemical_formula_weight 1389.64
_space_group_crystal_system orthorhombic
_space_group_IT_number 61
_space_group_name_Hall '-P 2ac 2ab'
_space_group_name_H-M_alt 'P b c a'
_atom_sites_solution_hydrogens geom
_atom_sites_solution_primary dual
_audit_creation_date 2025-10-31
_audit_creation_method
;
Olex2 1.5
(compiled 2025.07.13 svn.rb7424aed for OlexSys, GUI svn.r7314)
;
_audit_update_record
;
2026-01-04 deposited with the CCDC.	2026-03-23 downloaded from the CCDC.
;
_cell_angle_alpha 90
_cell_angle_beta 90
_cell_angle_gamma 90
_cell_formula_units_Z 16
_cell_length_a 27.0719(7)
_cell_length_b 27.2412(7)
_cell_length_c 60.1979(16)
_cell_measurement_reflns_used 9308
_cell_measurement_temperature 170.00
_cell_measurement_theta_max 39.940
_cell_measurement_theta_min 3.099
_cell_volume 44394(2)
_computing_cell_refinement 'SAINT V8.41 (?, 2016)'
_computing_data_reduction 'SAINT V8.41 (?, 2016)'
_computing_molecular_graphics 'Olex2 1.5 (Dolomanov et al., 2009)'
_computing_publication_material 'Olex2 1.5 (Dolomanov et al., 2009)'
_computing_structure_refinement 'SHELXL 2018/3 (Sheldrick, 2015)'
_computing_structure_solution 'SHELXD  (Sheldrick, 2008)'
_diffrn_ambient_temperature 170.00
_diffrn_measured_fraction_theta_full 0.989
_diffrn_measured_fraction_theta_max 0.980
_diffrn_measurement_device_type 'Bruker D8 Venture'
_diffrn_measurement_method '\f and \w scans'
_diffrn_radiation_type GaK\a
_diffrn_radiation_wavelength 1.34139
_diffrn_reflns_av_R_equivalents 0.1495
_diffrn_reflns_av_unetI/netI 0.1264
_diffrn_reflns_Laue_measured_fraction_full 0.989
_diffrn_reflns_Laue_measured_fraction_max 0.980
_diffrn_reflns_limit_h_max 33
_diffrn_reflns_limit_h_min -31
_diffrn_reflns_limit_k_max 33
_diffrn_reflns_limit_k_min -33
_diffrn_reflns_limit_l_max 67
_diffrn_reflns_limit_l_min -73
_diffrn_reflns_number 221803
_diffrn_reflns_point_group_measured_fraction_full 0.989
_diffrn_reflns_point_group_measured_fraction_max 0.980
_diffrn_reflns_theta_full 53.594
_diffrn_reflns_theta_max 55.306
_diffrn_reflns_theta_min 3.098
_diffrn_source_current 3.57
_diffrn_source_power 0.2491146
_diffrn_source_voltage 69.78
_diffrn_standards_number 0
_exptl_absorpt_coefficient_mu 0.238
_exptl_absorpt_correction_T_max 0.7508
_exptl_absorpt_correction_T_min 0.2746
_exptl_absorpt_correction_type multi-scan
_exptl_absorpt_process_details
;
SADABS-2016/2 (Bruker,2016/2) was used for absorption correction.
wR2(int) was 0.1590 before and 0.0887 after correction.
The Ratio of minimum to maximum transmission is 0.3657.
The \l/2 correction factor is Not present.
;
_exptl_crystal_colour red
_exptl_crystal_colour_primary red
_exptl_crystal_density_diffrn 0.832
_exptl_crystal_description block
_exptl_crystal_F_000 11648
_exptl_crystal_size_max 0.25
_exptl_crystal_size_mid 0.17
_exptl_crystal_size_min 0.05
_refine_diff_density_max 0.474
_refine_diff_density_min -0.417
_refine_diff_density_rms 0.071
_refine_ls_extinction_method none
_refine_ls_goodness_of_fit_ref 0.885
_refine_ls_hydrogen_treatment constr
_refine_ls_matrix_type full
_refine_ls_number_parameters 1825
_refine_ls_number_reflns 41985
_refine_ls_number_restraints 454
_refine_ls_restrained_S_all 0.900
_refine_ls_R_factor_all 0.2788
_refine_ls_R_factor_gt 0.1884
_refine_ls_shift/su_max 0.005
_refine_ls_shift/su_mean 0.000
_refine_ls_structure_factor_coef Fsqd
_refine_ls_weighting_details 'w=1/[\s^2^(Fo^2^)+(0.0500P)^2^+200.0000P] where P=(Fo^2^+2Fc^2^)/3'
_refine_ls_weighting_scheme calc
_refine_ls_wR_factor_gt 0.3908
_refine_ls_wR_factor_ref 0.4487
_reflns_Friedel_coverage 0.000
_reflns_number_gt 14649
_reflns_number_total 41985
_reflns_threshold_expression 'I > 2\s(I)'
_cod_data_source_file d6cc00869k2.cif
_cod_data_source_block zdmc110h68
_cod_original_sg_symbol_H-M Pbca
_cod_database_code 7135780
_shelx_shelxl_version_number 2018/3
_shelx_space_group_comment
;
The symmetry employed for this shelxl refinement is uniquely defined
by the following loop, which should always be used as a source of
symmetry information in preference to the above space-group names.
They are only intended as comments.
;
_shelx_estimated_absorpt_t_max 0.988
_shelx_estimated_absorpt_t_min 0.943
_olex2_refinement_description
;
1. Fixed Uiso
 At 1.2 times of:
  All C(H) groups
2. Restrained distances
 C91-C90 = C95-C94 = C209-C208 = C205-C204 = C201-C200 = C154-C153 = C146-C145
 = C142-C141
 1.53 with sigma of 0.01
 C91-C90
 1.5 with sigma of 0.01
 C187-C184
 1.5 with sigma of 0.01
 C65-C62
 1.5 with sigma of 0.01
 C71-C68
 1.5 with sigma of 0.01
 C77-C74
 1.5 with sigma of 0.01
 C83-C80
 1.5 with sigma of 0.01
 H199-H216
 2.11 with sigma of 0.01
3. Rigid bond restraints
 C2, C45, C3, C47, C6, C7, C8, C9, C16, C17, C16, C21, C18, C19, C29, C30, C32,
  C33, C38, C39, C39, C50, C40, C41, C41, C42, C57, C100, C58, C102, C60, C61,
 C65, C70, C67, C68, C68, C71, C71, C76, C72, C73, C74, C77, C75, C76
 with sigma for 1-2 distances of 0.005 and sigma for 1-3 distances of 0.005
 C94, C95, C111, C166, C126, C127, C135, C138, C136, C137, C150, C159, C153,
 C154, C176, C177, C179, C180, C185, C186, C187, C188, C190, C191, C190, C193,
 C193, C194, C193, C220, C196, C197, C198, C199, C219, C220
 with sigma for 1-2 distances of 0.005 and sigma for 1-3 distances of 0.005
 C40, C49, C43, C48, C59, C60, C62, C65, C69, C70, C86, C87, C94, C105, C114,
 C119, C127, C128, C128, C129, C152, C153, C182, C183, C59, C64
 with sigma for 1-2 distances of 0.005 and sigma for 1-3 distances of 0.005
 C120, C121, C177, C178, C113, C157
 with sigma for 1-2 distances of 0.005 and sigma for 1-3 distances of 0.005
 C90, C91, C112, C113, C63, C64, C124, C125
 with sigma for 1-2 distances of 0.005 and sigma for 1-3 distances of 0.005
4. Uiso/Uaniso restraints and constraints
C204 \\sim C203 \\sim C202 \\sim C201 \\sim C216 \\sim C215 \\sim C205 \\sim
C214 \\sim C213 \\sim C208 \\sim C207 \\sim C206 \\sim C209 \\sim C211 \\sim
C212 \\sim C168 \\sim C167 \\sim C210 \\sim C170 \\sim C166 \\sim C169 \\sim
C174 \\sim C173: within 2A with sigma of 0.01 and sigma for terminal atoms of
0.02 within 2A
C83 \\sim C84 \\sim C85 \\sim C86 \\sim C109 \\sim C110 \\sim C80 \\sim C79
\\sim C78 \\sim C77 \\sim C82 \\sim C81: within 2A with sigma of 0.01 and sigma
for terminal atoms of 0.02 within 2A
C145 \\sim C144 \\sim C143 \\sim C142 \\sim C163 \\sim C162 \\sim C146 \\sim
C147 \\sim C148 \\sim C149 \\sim C160 \\sim C161: within 2A with sigma of 0.01
and sigma for terminal atoms of 0.02 within 2A
C32 \\sim C53 \\sim C52: within 2A with sigma of 0.005 and sigma for terminal
atoms of 0.01 within 2A
5.a Aromatic/amide H refined with riding coordinates:
 C6(H6), C8(H8), C9(H9), C11(H11), C12(H12), C14(H14), C15(H15), C17(H17),
 C18(H18), C20(H20), C21(H21), C23(H23), C24(H24), C26(H26), C27(H27), C29(H29),
  C30(H30), C33(H33), C34(H34), C37(H37), C38(H38), C42(H42), C41(H41),
 C49(H49), C48(H48), C45(H45), C46(H46), C47(H47), C50(H50), C51(H51), C52(H52),
  C53(H53), C54(H54), C55(H55), C61(H61), C64(H64), C63(H63), C66(H66),
 C67(H67), C69(H69), C70(H70), C72(H72), C73(H73), C75(H75), C76(H76), C78(H78),
  C79(H79), C81(H81), C82(H82), C84(H84), C85(H85), C109(H109), C110(H110),
 C108(H108), C107(H107), C89(H89), C88(H88), C92(H92), C93(H93), C105(H105),
 C106(H106), C96(H96), C97(H97), C100(H100), C101(H101), C102(H102), C103(H103),
  C104(H104), C116(H116), C118(H118), C119(H119), C121(H121), C122(H122),
 C124(H124), C125(H125), C127(H127), C128(H128), C130(H130), C131(H131),
 C133(H133), C134(H134), C136(H136), C137(H137), C140(H140), C139(H139),
 C165(H165), C164(H164), C143(H143), C144(H144), C147(H147), C148(H148),
 C151(H151), C152(H152), C155(H155), C157(H157), C156(H156), C158(H158),
 C159(H159), C160(H160), C161(H161), C162(H162), C163(H163), C174(H174),
 C173(H173), C171(H171), C176(H176), C177(H177), C179(H179), C180(H180),
 C182(H182), C183(H183), C185(H185), C186(H186), C188(H188), C189(H189),
 C191(H191), C192(H192), C194(H194), C195(H195), C198(H198), C199(H199),
 C202(H202), C203(H203), C207(H207), C206(H206), C214(H214), C213(H213),
 C211(H211), C212(H212), C210(H210), C215(H215), C216(H216), C217(H217),
 C218(H218), C219(H219), C220(H220)
5.b Fitted hexagon refined as free rotating group:
 C43(C42,C41,C40,C49,C48), C62(C61,C60,C59,C64,C63), C65(C66,C67,C68,C69,C70),
 C71(C72,C73,C74,C75,C76), C77(C78,C79,C80,C81,C82), C83(C84,C85,C86,C109,C110),
  C87(C108,C107,C90,C89,C88), C91(C92,C93,C94,C105,C106), C141(C140,C139,C138,
 C165,C164), C154(C155,C112,C113,C157,C156), C169(C174,C173,C172,C171,C170),
 C208(C207,C206,C205,C214,C213), C209(C211,C212,C168,C167,C210)
;
_smtbx_masks_void_probe_radius 0.5
_smtbx_masks_void_truncation_radius 2.0
_olex2_submission_special_instructions 'No special instructions were received'

loop_
_space_group_symop_operation_xyz
'x, y, z'
'-x+1/2, -y, z+1/2'
'-x, y+1/2, -z+1/2'
'x+1/2, -y+1/2, -z'
'-x, -y, -z'
'x-1/2, y, -z-1/2'
'x, -y-1/2, z-1/2'
'-x-1/2, y-1/2, z'

loop_
_atom_site_label
_atom_site_type_symbol
_atom_site_fract_x
_atom_site_fract_y
_atom_site_fract_z
_atom_site_U_iso_or_equiv
_atom_site_adp_type
_atom_site_occupancy
_atom_site_site_symmetry_order
_atom_site_calc_flag
_atom_site_refinement_flags_posn
_atom_site_refinement_flags_adp
_atom_site_refinement_flags_occupancy
_atom_site_disorder_assembly
_atom_site_disorder_group
C1 C 0.7681(3) 0.4899(5) 0.18848(12) 0.120(3) Uani 1 1 d . . . . .
C2 C 0.7776(4) 0.5363(4) 0.19911(12) 0.110(2) Uani 1 1 d . U . . .
C3 C 0.7311(4) 0.5638(5) 0.20203(12) 0.124(3) Uani 1 1 d . U . . .
C4 C 0.6952(4) 0.5396(4) 0.18949(15) 0.131(4) Uani 1 1 d . . . . .
C5 C 0.7193(3) 0.4991(3) 0.17841(12) 0.104(2) Uani 1 1 d . . . . .
C6 C 0.6991(3) 0.4828(4) 0.15748(12) 0.124(3) Uani 1 1 d . U . . .
H6 H 0.716160 0.457781 0.149643 0.148 Uiso 1 1 calc R U . . .
C7 C 0.6595(3) 0.5001(4) 0.14882(13) 0.109(3) Uani 1 1 d . U . . .
C8 C 0.6311(3) 0.5325(4) 0.16041(15) 0.117(2) Uani 1 1 d . U . . .
H8 H 0.599304 0.541602 0.155125 0.140 Uiso 1 1 calc R U . . .
C9 C 0.6509(3) 0.5538(5) 0.18179(15) 0.141(4) Uani 1 1 d . U . . .
H9 H 0.631981 0.577199 0.189806 0.169 Uiso 1 1 calc R U . . .
C10 C 0.6506(3) 0.4901(4) 0.12461(14) 0.100(2) Uani 1 1 d . . . . .
C11 C 0.6646(3) 0.4488(4) 0.11334(14) 0.111(3) Uani 1 1 d . . . . .
H11 H 0.670704 0.419445 0.121371 0.133 Uiso 1 1 calc R U . . .
C12 C 0.6702(4) 0.4489(4) 0.08975(14) 0.120(3) Uani 1 1 d . . . . .
H12 H 0.682764 0.420931 0.082216 0.145 Uiso 1 1 calc R U . . .
C13 C 0.6568(4) 0.4913(4) 0.07800(14) 0.128(3) Uani 1 1 d . . . . .
C14 C 0.6340(3) 0.5285(4) 0.08795(14) 0.113(3) Uani 1 1 d . . . . .
H14 H 0.619209 0.553220 0.079027 0.135 Uiso 1 1 calc R U . . .
C15 C 0.6307(3) 0.5326(4) 0.11182(15) 0.116(3) Uani 1 1 d . . . . .
H15 H 0.616832 0.560529 0.118903 0.140 Uiso 1 1 calc R U . . .
C16 C 0.6754(4) 0.4982(4) 0.05497(14) 0.121(3) Uani 1 1 d . U . . .
C17 C 0.6570(4) 0.5330(4) 0.03976(15) 0.128(3) Uani 1 1 d . U . . .
H17 H 0.623963 0.543981 0.041578 0.154 Uiso 1 1 calc R U . . .
C18 C 0.6828(4) 0.5511(4) 0.02321(13) 0.118(3) Uani 1 1 d . U . . .
H18 H 0.669247 0.576496 0.014264 0.141 Uiso 1 1 calc R U . . .
C19 C 0.7324(4) 0.5325(4) 0.01849(15) 0.124(3) Uani 1 1 d . U . . .
C20 C 0.7482(6) 0.4941(4) 0.03048(16) 0.168(5) Uani 1 1 d . . . . .
H20 H 0.779145 0.479274 0.027157 0.202 Uiso 1 1 calc R U . . .
C21 C 0.7182(4) 0.4750(3) 0.04856(15) 0.124(3) Uani 1 1 d . U . . .
H21 H 0.728372 0.446106 0.056089 0.148 Uiso 1 1 calc R U . . .
C22 C 0.7673(4) 0.5643(4) 0.00686(12) 0.112(3) Uani 1 1 d . . . . .
C23 C 0.7726(4) 0.6169(4) 0.01034(14) 0.117(3) Uani 1 1 d . . . . .
H23 H 0.744433 0.635257 0.014771 0.141 Uiso 1 1 calc R U . . .
C24 C 0.8145(4) 0.6401(3) 0.00762(12) 0.103(3) Uani 1 1 d . . . . .
H24 H 0.814648 0.674851 0.008894 0.124 Uiso 1 1 calc R U . . .
C25 C 0.8576(5) 0.6171(4) 0.00308(13) 0.108(3) Uani 1 1 d . . . . .
C26 C 0.8542(5) 0.5687(4) -0.00303(11) 0.116(3) Uani 1 1 d . . . . .
H26 H 0.882888 0.552568 -0.008456 0.139 Uiso 1 1 calc R U . . .
C27 C 0.8122(6) 0.5435(4) -0.00164(14) 0.142(4) Uani 1 1 d . . . . .
H27 H 0.811884 0.510281 -0.006493 0.170 Uiso 1 1 calc R U . . .
C28 C 0.9043(4) 0.6399(4) 0.00996(14) 0.114(3) Uani 1 1 d . . . . .
C29 C 0.9420(5) 0.6124(4) 0.01956(17) 0.131(3) Uani 1 1 d . U . . .
H29 H 0.942413 0.578017 0.016838 0.157 Uiso 1 1 calc R U . . .
C30 C 0.9779(4) 0.6315(4) 0.03251(17) 0.131(3) Uani 1 1 d . U . . .
H30 H 1.002014 0.610180 0.038688 0.157 Uiso 1 1 calc R U . . .
C31 C 0.9807(3) 0.6869(4) 0.03756(17) 0.122(3) Uani 1 1 d . . . . .
C32 C 1.0032(3) 0.6998(5) 0.0565(2) 0.138(3) Uani 1 1 d . U . . .
C33 C 0.9856(4) 0.7397(4) 0.0693(2) 0.148(4) Uani 1 1 d . U . . .
H33 H 0.964592 0.762028 0.061732 0.177 Uiso 1 1 calc R U . . .
C34 C 0.9948(4) 0.7502(3) 0.0909(2) 0.150(5) Uani 1 1 d . . . . .
H34 H 0.981922 0.779000 0.097692 0.180 Uiso 1 1 calc R U . . .
C35 C 1.0242(4) 0.7169(4) 0.1029(2) 0.138(4) Uani 1 1 d . . . . .
C36 C 1.0192(3) 0.7143(4) 0.1269(2) 0.113(3) Uani 1 1 d . . . . .
C37 C 1.0334(4) 0.6770(4) 0.1398(2) 0.143(4) Uani 1 1 d . . . . .
H37 H 1.057149 0.655011 0.133767 0.171 Uiso 1 1 calc R U . . .
C38 C 1.0173(3) 0.6677(4) 0.16057(17) 0.117(3) Uani 1 1 d . U . . .
H38 H 1.029699 0.639543 0.168001 0.140 Uiso 1 1 calc R U . . .
C39 C 0.9828(4) 0.6976(4) 0.17185(16) 0.128(2) Uani 1 1 d . U . . .
C43 C 0.8691(2) 0.6410(3) 0.21126(9) 0.131(3) Uani 1 1 d G U . . .
C42 C 0.9148(3) 0.6179(2) 0.21019(10) 0.146(3) Uani 1 1 d G U . . .
H42 H 0.919162 0.586394 0.216671 0.175 Uiso 1 1 calc R U . . .
C41 C 0.9542(2) 0.6409(2) 0.19965(10) 0.130(3) Uani 1 1 d G U . . .
H41 H 0.985433 0.625162 0.198922 0.157 Uiso 1 1 calc R U . . .
C40 C 0.9478(2) 0.6870(3) 0.19018(10) 0.126(2) Uani 1 1 d G U . . .
C49 C 0.9021(3) 0.7101(2) 0.19125(10) 0.141(3) Uani 1 1 d G U . . .
H49 H 0.897719 0.741607 0.184769 0.169 Uiso 1 1 calc R U . . .
C48 C 0.8627(2) 0.6871(3) 0.20179(10) 0.133(3) Uani 1 1 d G U . . .
H48 H 0.831447 0.702840 0.202518 0.159 Uiso 1 1 calc R U . . .
C44 C 0.8232(4) 0.6136(5) 0.21219(12) 0.134(4) Uani 1 1 d . . . . .
C45 C 0.8201(4) 0.5607(4) 0.20399(15) 0.129(3) Uani 1 1 d . U . . .
H45 H 0.850279 0.543377 0.202134 0.155 Uiso 1 1 calc R U . . .
C46 C 0.7750(5) 0.6334(4) 0.21752(13) 0.141(4) Uani 1 1 d . . . . .
H46 H 0.772808 0.664412 0.224643 0.169 Uiso 1 1 calc R U . . .
C47 C 0.7286(4) 0.6064(5) 0.21212(14) 0.141(4) Uani 1 1 d . U . . .
H47 H 0.697471 0.619944 0.215978 0.169 Uiso 1 1 calc R U . . .
C50 C 0.9734(4) 0.7424(4) 0.1588(2) 0.136(3) Uani 1 1 d . U . . .
H50 H 0.953151 0.767244 0.165084 0.163 Uiso 1 1 calc R U . . .
C51 C 0.9924(5) 0.7497(5) 0.1382(2) 0.165(4) Uani 1 1 d . . . . .
H51 H 0.986998 0.780472 0.131166 0.198 Uiso 1 1 calc R U . . .
C52 C 1.0490(3) 0.6820(5) 0.0906(2) 0.143(3) Uani 1 1 d . U . . .
H52 H 1.073245 0.662636 0.097955 0.172 Uiso 1 1 calc R U . . .
C53 C 1.0407(4) 0.6735(5) 0.0687(2) 0.152(3) Uani 1 1 d . U . . .
H53 H 1.060068 0.649683 0.061153 0.182 Uiso 1 1 calc R U . . .
C54 C 0.9464(4) 0.7103(3) 0.02440(17) 0.122(3) Uani 1 1 d . . . . .
H54 H 0.948705 0.745082 0.024203 0.147 Uiso 1 1 calc R U . . .
C55 C 0.9103(4) 0.6914(4) 0.01182(15) 0.123(3) Uani 1 1 d . . . . .
H55 H 0.888511 0.712665 0.004077 0.148 Uiso 1 1 calc R U . . .
C56 C 0.7933(3) 0.4485(5) 0.19097(13) 0.114(3) Uani 1 1 d . . . . .
C57 C 0.7717(4) 0.3990(5) 0.19156(13) 0.126(3) Uani 1 1 d . U . . .
C58 C 0.8043(5) 0.3681(5) 0.20413(14) 0.131(3) Uani 1 1 d . U . . .
C62 C 0.9341(2) 0.4482(3) 0.19472(11) 0.163(4) Uani 1 1 d DG U . . .
C61 C 0.8873(3) 0.4666(2) 0.19018(9) 0.121(3) Uani 1 1 d G U . . .
H61 H 0.883823 0.497046 0.182630 0.145 Uiso 1 1 calc R U . . .
C60 C 0.84560(19) 0.4406(3) 0.19670(9) 0.127(3) Uani 1 1 d G U . . .
C59 C 0.8507(3) 0.3961(3) 0.20775(10) 0.138(3) Uani 1 1 d G U . . .
C64 C 0.8975(3) 0.3776(2) 0.21228(9) 0.181(6) Uani 1 1 d G U . . .
H64 H 0.900954 0.347164 0.219837 0.217 Uiso 1 1 calc R U . . .
C63 C 0.9392(2) 0.4036(3) 0.20577(11) 0.213(8) Uani 1 1 d G U . . .
H63 H 0.971159 0.391024 0.208871 0.256 Uiso 1 1 calc R U . . .
C65 C 0.9773(2) 0.4681(3) 0.17974(10) 0.156(3) Uani 1 1 d DG U . . .
C66 C 1.0057(3) 0.4308(2) 0.17048(14) 0.164(5) Uani 1 1 d G . . . .
H66 H 1.006104 0.399174 0.177133 0.197 Uiso 1 1 calc R U . . .
C67 C 1.0334(2) 0.4398(3) 0.15148(13) 0.167(4) Uani 1 1 d G U . . .
H67 H 1.052813 0.414277 0.145148 0.200 Uiso 1 1 calc R U . . .
C68 C 1.0328(2) 0.4860(3) 0.14174(10) 0.147(3) Uani 1 1 d DG U . . .
C69 C 1.0045(3) 0.5233(2) 0.15100(13) 0.181(5) Uani 1 1 d G U . . .
H69 H 1.004044 0.554932 0.144344 0.217 Uiso 1 1 calc R U . . .
C70 C 0.9767(2) 0.5143(3) 0.17000(13) 0.184(4) Uani 1 1 d G U . . .
H70 H 0.957334 0.539830 0.176329 0.221 Uiso 1 1 calc R U . . .
C71 C 1.0460(2) 0.4914(3) 0.11607(9) 0.150(3) Uani 1 1 d DG U . . .
C72 C 1.0765(2) 0.4562(2) 0.10650(12) 0.154(3) Uani 1 1 d G U . . .
H72 H 1.097861 0.437156 0.115581 0.184 Uiso 1 1 calc R U . . .
C73 C 1.0756(2) 0.4488(2) 0.08366(13) 0.162(3) Uani 1 1 d G U . . .
H73 H 1.096408 0.424678 0.077127 0.195 Uiso 1 1 calc R U . . .
C74 C 1.0443(3) 0.4766(3) 0.07038(9) 0.134(3) Uani 1 1 d DG U . . .
C75 C 1.0138(2) 0.5118(2) 0.07995(12) 0.152(3) Uani 1 1 d G U . . .
H75 H 0.992403 0.530799 0.070870 0.183 Uiso 1 1 calc R U . . .
C76 C 1.0147(2) 0.5192(2) 0.10279(12) 0.147(3) Uani 1 1 d G U . . .
H76 H 0.993855 0.543277 0.109323 0.176 Uiso 1 1 calc R U . . .
C77 C 1.0298(2) 0.4564(3) 0.04684(10) 0.149(3) Uani 1 1 d DG U . . .
C78 C 1.0272(2) 0.4055(3) 0.04574(10) 0.146(3) Uani 1 1 d G U . . .
H78 H 1.047119 0.385996 0.055275 0.175 Uiso 1 1 calc R U . . .
C79 C 0.9954(3) 0.38308(18) 0.03070(12) 0.157(3) Uani 1 1 d G U . . .
H79 H 0.993642 0.348286 0.029949 0.188 Uiso 1 1 calc R U . . .
C80 C 0.9662(2) 0.4116(3) 0.01675(10) 0.144(3) Uani 1 1 d DG U . . .
C81 C 0.9688(3) 0.4625(3) 0.01785(11) 0.164(3) Uani 1 1 d G U . . .
H81 H 0.948861 0.481962 0.008312 0.197 Uiso 1 1 calc R U . . .
C82 C 1.0006(3) 0.48488(18) 0.03289(13) 0.160(3) Uani 1 1 d G U . . .
H82 H 1.002338 0.519673 0.033638 0.192 Uiso 1 1 calc R U . . .
C83 C 0.9201(2) 0.3914(3) 0.00374(11) 0.151(3) Uani 1 1 d DG U . . .
C84 C 0.8777(3) 0.42013(19) 0.00418(11) 0.140(3) Uani 1 1 d G U . . .
H84 H 0.880344 0.454802 0.005397 0.168 Uiso 1 1 calc R U . . .
C85 C 0.8315(3) 0.3982(3) 0.00285(11) 0.163(3) Uani 1 1 d G U . . .
H85 H 0.802482 0.417832 0.003153 0.196 Uiso 1 1 calc R U . . .
C86 C 0.8276(2) 0.3474(3) 0.00107(12) 0.146(3) Uani 1 1 d G U . . .
C109 C 0.8700(3) 0.31867(19) 0.00062(12) 0.172(3) Uani 1 1 d G U . . .
H109 H 0.867358 0.284001 -0.000592 0.206 Uiso 1 1 calc R U . . .
C110 C 0.9162(3) 0.3406(3) 0.00196(13) 0.171(3) Uani 1 1 d G U . . .
H110 H 0.945220 0.320970 0.001652 0.205 Uiso 1 1 calc R U . . .
C87 C 0.7792(3) 0.3233(3) 0.00792(9) 0.143(4) Uani 1 1 d G U . . .
C108 C 0.7392(3) 0.3542(2) 0.01161(10) 0.160(5) Uani 1 1 d G . . . .
H108 H 0.738756 0.386155 0.005343 0.192 Uiso 1 1 calc R U . . .
C107 C 0.6997(3) 0.3382(2) 0.02447(11) 0.175(6) Uani 1 1 d G . . . .
H107 H 0.672274 0.359235 0.026992 0.210 Uiso 1 1 calc R U . . .
C90 C 0.7003(2) 0.2913(3) 0.03364(9) 0.117(3) Uani 1 1 d DG U . . .
C89 C 0.7403(3) 0.26051(18) 0.02996(10) 0.130(3) Uani 1 1 d G . . . .
H89 H 0.740737 0.228505 0.036225 0.156 Uiso 1 1 calc R U . . .
C88 C 0.7798(2) 0.2765(3) 0.01710(11) 0.129(3) Uani 1 1 d G . . . .
H88 H 0.807221 0.255424 0.014576 0.155 Uiso 1 1 calc R U . . .
C91 C 0.6652(2) 0.2834(3) 0.05362(9) 0.129(3) Uani 1 1 d DG U . . .
C92 C 0.6454(2) 0.3234(2) 0.06481(13) 0.115(3) Uani 1 1 d G . . . .
H92 H 0.640652 0.353643 0.057237 0.138 Uiso 1 1 calc R U . . .
C93 C 0.63250(18) 0.3192(2) 0.08708(13) 0.117(3) Uani 1 1 d G . . . .
H93 H 0.618947 0.346590 0.094728 0.140 Uiso 1 1 calc R U . . .
C94 C 0.6394(2) 0.2750(3) 0.09816(9) 0.122(3) Uani 1 1 d DG U . . .
C105 C 0.6593(2) 0.2349(2) 0.08697(13) 0.151(4) Uani 1 1 d G U . . .
H105 H 0.664017 0.204711 0.094539 0.182 Uiso 1 1 calc R U . . .
C106 C 0.6722(2) 0.2391(2) 0.06470(13) 0.146(4) Uani 1 1 d G . . . .
H106 H 0.685722 0.211764 0.057048 0.175 Uiso 1 1 calc R U . . .
C95 C 0.6448(3) 0.2791(4) 0.12294(14) 0.121(3) Uani 1 1 d D U . . .
C96 C 0.6255(3) 0.3189(4) 0.1355(2) 0.119(3) Uani 1 1 d . . . . .
H96 H 0.598659 0.337445 0.129754 0.142 Uiso 1 1 calc R U . . .
C97 C 0.6461(3) 0.3314(4) 0.1566(2) 0.129(3) Uani 1 1 d . . . . .
H97 H 0.633463 0.359395 0.164131 0.155 Uiso 1 1 calc R U . . .
C98 C 0.6842(4) 0.3044(4) 0.1669(2) 0.123(3) Uani 1 1 d . . . . .
C99 C 0.7186(5) 0.3255(5) 0.1847(2) 0.143(4) Uani 1 1 d . . . . .
C100 C 0.7298(4) 0.3733(5) 0.18196(14) 0.141(4) Uani 1 1 d . U . . .
H100 H 0.708096 0.392073 0.172912 0.169 Uiso 1 1 calc R U . . .
C101 C 0.7468(4) 0.2983(5) 0.1976(2) 0.155(5) Uani 1 1 d . . . . .
H101 H 0.740493 0.264458 0.200147 0.186 Uiso 1 1 calc R U . . .
C102 C 0.7877(6) 0.3235(6) 0.20760(19) 0.162(5) Uani 1 1 d . U . . .
H102 H 0.805382 0.305081 0.218377 0.195 Uiso 1 1 calc R U . . .
C103 C 0.6981(4) 0.2620(5) 0.1556(2) 0.135(4) Uani 1 1 d . . . . .
H103 H 0.722644 0.241352 0.161849 0.162 Uiso 1 1 calc R U . . .
C104 C 0.6777(4) 0.2494(4) 0.1358(2) 0.134(3) Uani 1 1 d . . . . .
H104 H 0.685970 0.218004 0.130033 0.160 Uiso 1 1 calc R U . . .
C111 C 0.2110(5) 0.1596(6) 0.22507(13) 0.153(4) Uani 1 1 d . U . . .
C114 C 0.2017(5) 0.2356(5) 0.23759(15) 0.140(4) Uani 1 1 d . U . . .
C115 C 0.2335(6) 0.2101(6) 0.22528(18) 0.137(4) Uani 1 1 d . . . . .
C116 C 0.2729(5) 0.2300(6) 0.21573(15) 0.140(4) Uani 1 1 d . . . . .
H116 H 0.294562 0.208929 0.207786 0.168 Uiso 1 1 calc R U . . .
C117 C 0.2844(6) 0.2792(6) 0.2166(2) 0.154(5) Uani 1 1 d . . . . .
C118 C 0.2509(6) 0.3039(5) 0.2315(2) 0.158(5) Uani 1 1 d . . . . .
H118 H 0.255586 0.337920 0.234284 0.189 Uiso 1 1 calc R U . . .
C119 C 0.2124(7) 0.2801(7) 0.24168(18) 0.192(7) Uani 1 1 d . U . . .
H119 H 0.192984 0.297503 0.252207 0.231 Uiso 1 1 calc R U . . .
C120 C 0.3157(5) 0.2985(5) 0.2005(3) 0.138(4) Uani 1 1 d . U . . .
C121 C 0.3570(4) 0.2792(5) 0.1893(2) 0.148(4) Uani 1 1 d . U . . .
H121 H 0.375653 0.255752 0.197453 0.177 Uiso 1 1 calc R U . . .
C122 C 0.3739(4) 0.2893(4) 0.1688(2) 0.130(3) Uani 1 1 d . . . . .
H122 H 0.398816 0.269196 0.162358 0.156 Uiso 1 1 calc R U . . .
C123 C 0.3554(4) 0.3283(5) 0.1571(2) 0.141(4) Uani 1 1 d . . . . .
C124 C 0.3187(5) 0.3568(4) 0.1690(2) 0.150(4) Uani 1 1 d . U . . .
H124 H 0.306966 0.386367 0.162528 0.179 Uiso 1 1 calc R U . . .
C125 C 0.3002(5) 0.3428(5) 0.1894(2) 0.160(5) Uani 1 1 d . U . . .
H125 H 0.276332 0.363178 0.196348 0.191 Uiso 1 1 calc R U . . .
C126 C 0.3595(4) 0.3311(4) 0.1322(2) 0.134(3) Uani 1 1 d . U . . .
C127 C 0.3710(3) 0.2924(4) 0.11936(19) 0.124(3) Uani 1 1 d . U . . .
H127 H 0.387656 0.265541 0.126113 0.149 Uiso 1 1 calc R U . . .
C128 C 0.3601(4) 0.2891(4) 0.09708(19) 0.127(3) Uani 1 1 d . U . . .
H128 H 0.369244 0.260137 0.089272 0.153 Uiso 1 1 calc R U . . .
C129 C 0.3364(4) 0.3263(4) 0.0856(2) 0.127(3) Uani 1 1 d . U . . .
C130 C 0.3349(4) 0.3734(4) 0.0984(3) 0.161(5) Uani 1 1 d . . . . .
H130 H 0.323895 0.402272 0.091094 0.194 Uiso 1 1 calc R U . . .
C131 C 0.3485(4) 0.3766(4) 0.1200(3) 0.152(4) Uani 1 1 d . . . . .
H131 H 0.350877 0.407643 0.127078 0.182 Uiso 1 1 calc R U . . .
C132 C 0.3082(4) 0.3215(4) 0.06670(18) 0.125(3) Uani 1 1 d . . . . .
C133 C 0.2725(5) 0.3536(4) 0.0608(2) 0.136(4) Uani 1 1 d . . . . .
H133 H 0.275572 0.386430 0.065972 0.163 Uiso 1 1 calc R U . . .
C134 C 0.2338(5) 0.3429(4) 0.04846(15) 0.143(4) Uani 1 1 d . . . . .
H134 H 0.212807 0.368999 0.044016 0.171 Uiso 1 1 calc R U . . .
C135 C 0.2214(4) 0.2939(4) 0.04125(12) 0.119(3) Uani 1 1 d . U . . .
C136 C 0.2615(4) 0.2634(4) 0.04408(15) 0.135(3) Uani 1 1 d . U . . .
H136 H 0.260701 0.232152 0.037068 0.162 Uiso 1 1 calc R U . . .
C137 C 0.3031(4) 0.2754(4) 0.0566(2) 0.151(4) Uani 1 1 d . U . . .
H137 H 0.328648 0.251790 0.058329 0.181 Uiso 1 1 calc R U . . .
C141 C 0.0799(3) 0.2296(3) 0.03992(11) 0.144(4) Uani 1 1 d DG . . . .
C140 C 0.1188(3) 0.20633(19) 0.02918(10) 0.153(5) Uani 1 1 d G . . . .
H140 H 0.114572 0.174224 0.023327 0.184 Uiso 1 1 calc R U . . .
C139 C 0.1640(3) 0.2301(2) 0.02700(8) 0.117(3) Uani 1 1 d G . . . .
H139 H 0.190660 0.214165 0.019657 0.140 Uiso 1 1 calc R U . . .
C138 C 0.1703(3) 0.2770(2) 0.03556(9) 0.120(3) Uani 1 1 d G U . . .
C165 C 0.1313(3) 0.30030(18) 0.04630(9) 0.132(4) Uani 1 1 d G . . . .
H165 H 0.135563 0.332408 0.052153 0.159 Uiso 1 1 calc R U . . .
C164 C 0.0861(3) 0.2766(3) 0.04848(9) 0.139(4) Uani 1 1 d G . . . .
H164 H 0.059475 0.292467 0.055823 0.166 Uiso 1 1 calc R U . . .
C142 C 0.0330(5) 0.2054(5) 0.04907(19) 0.171(4) Uani 1 1 d D U . . .
C143 C 0.0394(6) 0.1558(5) 0.0496(2) 0.186(4) Uani 1 1 d . U . . .
H143 H 0.062514 0.139346 0.040392 0.223 Uiso 1 1 calc R U . . .
C144 C 0.0067(5) 0.1288(4) 0.0661(2) 0.175(3) Uani 1 1 d . U . . .
H144 H 0.006201 0.093975 0.066270 0.210 Uiso 1 1 calc R U . . .
C145 C -0.0221(5) 0.1547(5) 0.0806(2) 0.179(3) Uani 1 1 d D U . . .
C146 C -0.0374(5) 0.1335(5) 0.1025(2) 0.167(3) Uani 1 1 d D U . . .
C147 C -0.0698(5) 0.1572(4) 0.1155(2) 0.162(3) Uani 1 1 d . U . . .
H147 H -0.094662 0.178265 0.109777 0.194 Uiso 1 1 calc R U . . .
C148 C -0.0635(4) 0.1480(4) 0.1398(2) 0.144(3) Uani 1 1 d . U . . .
H148 H -0.084168 0.165252 0.149902 0.173 Uiso 1 1 calc R U . . .
C149 C -0.0306(4) 0.1169(4) 0.1480(2) 0.127(3) Uani 1 1 d . U . . .
C150 C -0.0198(3) 0.1178(5) 0.1733(2) 0.126(3) Uani 1 1 d . U . . .
C151 C 0.0055(4) 0.0838(5) 0.1829(2) 0.140(4) Uani 1 1 d . . . . .
H151 H 0.004807 0.052151 0.176300 0.168 Uiso 1 1 calc R U . . .
C152 C 0.0351(5) 0.0893(6) 0.2031(2) 0.167(5) Uani 1 1 d . U . . .
H152 H 0.053206 0.062584 0.209148 0.200 Uiso 1 1 calc R U . . .
C153 C 0.0356(4) 0.1363(5) 0.21329(15) 0.153(4) Uani 1 1 d D U . . .
C154 C 0.0748(3) 0.1566(3) 0.22847(12) 0.161(5) Uani 1 1 d DG U . . .
C155 C 0.1217(4) 0.1377(2) 0.22451(10) 0.136(4) Uani 1 1 d G . . . .
H155 H 0.125377 0.107083 0.217162 0.164 Uiso 1 1 calc R U . . .
C112 C 0.1632(3) 0.1637(3) 0.23131(10) 0.133(4) Uani 1 1 d G U . . .
C113 C 0.1578(3) 0.2086(3) 0.24206(10) 0.153(5) Uani 1 1 d G U . . .
C157 C 0.1109(4) 0.2274(3) 0.24602(9) 0.177(6) Uani 1 1 d G U . . .
H157 H 0.107233 0.258037 0.253371 0.213 Uiso 1 1 calc R U . . .
C156 C 0.0694(3) 0.2014(4) 0.23922(12) 0.173(6) Uani 1 1 d G . . . .
H156 H 0.037349 0.214264 0.241929 0.208 Uiso 1 1 calc R U . . .
C158 C -0.0025(4) 0.1698(5) 0.2031(2) 0.156(4) Uani 1 1 d . . . . .
H158 H -0.010433 0.199328 0.210638 0.187 Uiso 1 1 calc R U . . .
C159 C -0.0262(5) 0.1602(6) 0.1836(2) 0.164(5) Uani 1 1 d . U . . .
H159 H -0.047454 0.184196 0.177329 0.197 Uiso 1 1 calc R U . . .
C160 C -0.0048(4) 0.0911(4) 0.1347(2) 0.138(3) Uani 1 1 d . U . . .
H160 H 0.017906 0.068264 0.140852 0.166 Uiso 1 1 calc R U . . .
C161 C -0.0080(4) 0.0946(4) 0.1102(2) 0.154(3) Uani 1 1 d . U . . .
H161 H 0.008411 0.072395 0.100517 0.185 Uiso 1 1 calc R U . . .
C162 C -0.0267(5) 0.2067(5) 0.0773(2) 0.173(4) Uani 1 1 d . U . . .
H162 H -0.045384 0.227782 0.086602 0.207 Uiso 1 1 calc R U . . .
C163 C -0.0029(5) 0.2210(5) 0.0603(2) 0.169(4) Uani 1 1 d . U . . .
H163 H -0.015342 0.251195 0.054655 0.202 Uiso 1 1 calc R U . . .
C166 C 0.2385(4) 0.1112(4) 0.22279(11) 0.136(3) Uani 1 1 d . U . . .
C169 C 0.3167(3) 0.0688(3) 0.22125(8) 0.144(3) Uani 1 1 d G U . . .
C174 C 0.3586(3) 0.0508(2) 0.21071(12) 0.148(3) Uani 1 1 d G U . . .
H174 H 0.376608 0.024453 0.217162 0.177 Uiso 1 1 calc R U . . .
C173 C 0.37411(19) 0.0712(3) 0.19074(12) 0.156(4) Uani 1 1 d G U . . .
H173 H 0.402756 0.058820 0.183534 0.187 Uiso 1 1 calc R U . . .
C172 C 0.3477(2) 0.1097(2) 0.18130(9) 0.112(3) Uani 1 1 d G . . . .
C171 C 0.3058(2) 0.1277(2) 0.19183(10) 0.108(3) Uani 1 1 d G . . . .
H171 H 0.287796 0.154042 0.185383 0.130 Uiso 1 1 calc R U . . .
C170 C 0.2903(2) 0.1073(3) 0.21181(9) 0.140(3) Uani 1 1 d G U . . .
C175 C 0.3535(3) 0.1163(4) 0.15732(17) 0.116(3) Uani 1 1 d . . . . .
C176 C 0.3680(3) 0.0792(3) 0.14233(16) 0.105(2) Uani 1 1 d . U . . .
H176 H 0.382639 0.050533 0.148425 0.125 Uiso 1 1 calc R U . . .
C177 C 0.3631(3) 0.0811(3) 0.12075(16) 0.105(2) Uani 1 1 d . U . . .
H177 H 0.374983 0.054705 0.111922 0.126 Uiso 1 1 calc R U . . .
C178 C 0.3413(3) 0.1201(3) 0.11074(15) 0.100(2) Uani 1 1 d . U . . .
C179 C 0.3297(3) 0.1600(4) 0.12504(19) 0.122(3) Uani 1 1 d . U . . .
H179 H 0.316710 0.189300 0.118841 0.147 Uiso 1 1 calc R U . . .
C180 C 0.3365(3) 0.1574(4) 0.1466(2) 0.116(3) Uani 1 1 d . U . . .
H180 H 0.329282 0.185562 0.155330 0.140 Uiso 1 1 calc R U . . .
C181 C 0.3228(4) 0.1161(3) 0.08707(16) 0.112(3) Uani 1 1 d . . . . .
C182 C 0.3393(4) 0.0800(3) 0.07176(16) 0.116(3) Uani 1 1 d . U . . .
H182 H 0.371770 0.067107 0.072973 0.139 Uiso 1 1 calc R U . . .
C183 C 0.3092(4) 0.0640(4) 0.05561(15) 0.116(3) Uani 1 1 d . U . . .
H183 H 0.319952 0.037174 0.046736 0.139 Uiso 1 1 calc R U . . .
C184 C 0.2649(5) 0.0837(4) 0.05128(16) 0.127(3) Uani 1 1 d D . . . .
C185 C 0.2496(4) 0.1244(3) 0.06310(14) 0.117(3) Uani 1 1 d . U . . .
H185 H 0.220512 0.141811 0.059127 0.140 Uiso 1 1 calc R U . . .
C186 C 0.2787(4) 0.1388(3) 0.08125(17) 0.123(3) Uani 1 1 d . U . . .
H186 H 0.267690 0.165607 0.090048 0.148 Uiso 1 1 calc R U . . .
C187 C 0.2253(5) 0.0544(4) 0.03926(14) 0.150(4) Uani 1 1 d D U . . .
C188 C 0.2223(5) 0.0005(4) 0.03996(13) 0.126(3) Uani 1 1 d . U . . .
H188 H 0.252047 -0.017692 0.041427 0.151 Uiso 1 1 calc R U . . .
C189 C 0.1775(5) -0.0251(4) 0.03854(14) 0.129(3) Uani 1 1 d . . . . .
H189 H 0.179110 -0.059567 0.040858 0.155 Uiso 1 1 calc R U . . .
C190 C 0.1325(4) -0.0063(3) 0.03426(14) 0.116(2) Uani 1 1 d . U . . .
C191 C 0.1349(6) 0.0456(4) 0.03002(14) 0.156(4) Uani 1 1 d . U . . .
H191 H 0.104891 0.061668 0.026246 0.188 Uiso 1 1 calc R U . . .
C192 C 0.1752(5) 0.0729(4) 0.03093(15) 0.127(3) Uani 1 1 d . . . . .
H192 H 0.173017 0.106006 0.026112 0.152 Uiso 1 1 calc R U . . .
C193 C 0.0866(4) -0.0301(4) 0.04447(15) 0.124(2) Uani 1 1 d . U . . .
C194 C 0.0816(3) -0.0811(4) 0.04697(14) 0.108(2) Uani 1 1 d . U . . .
H194 H 0.099292 -0.102409 0.037357 0.130 Uiso 1 1 calc R U . . .
C195 C 0.0535(4) -0.0993(4) 0.06200(17) 0.135(4) Uani 1 1 d . . . . .
H195 H 0.055111 -0.133797 0.064272 0.162 Uiso 1 1 calc R U . . .
C196 C 0.0207(4) -0.0726(4) 0.07537(17) 0.121(3) Uani 1 1 d . U . . .
C197 C 0.0013(3) -0.0939(4) 0.09734(19) 0.131(3) Uani 1 1 d . U . . .
C198 C 0.0281(4) -0.1250(4) 0.10822(19) 0.136(3) Uani 1 1 d . U . . .
H198 H 0.051166 -0.145346 0.100697 0.163 Uiso 1 1 calc R U . . .
C199 C 0.0225(4) -0.1281(5) 0.13152(18) 0.156(4) Uani 1 1 d . U . . .
H199 H 0.044825 -0.148455 0.139451 0.187 Uiso 1 1 calc DR U . . .
C200 C -0.0140(3) -0.1030(4) 0.14381(18) 0.128(3) Uani 1 1 d D . . . .
C201 C -0.0078(5) -0.1038(6) 0.1686(2) 0.183(4) Uani 1 1 d D U . . .
C202 C -0.0202(4) -0.0571(5) 0.1785(2) 0.160(3) Uani 1 1 d . U . . .
H202 H -0.041097 -0.033800 0.171445 0.193 Uiso 1 1 calc R U . . .
C203 C 0.0011(5) -0.0489(5) 0.1995(2) 0.187(4) Uani 1 1 d . U . . .
H203 H -0.002338 -0.018125 0.206755 0.224 Uiso 1 1 calc R U . . .
C204 C 0.0280(4) -0.0880(5) 0.20948(17) 0.183(3) Uani 1 1 d D U . . .
C208 C 0.1475(3) -0.0363(4) 0.24683(11) 0.178(3) Uani 1 1 d DG U . . .
C207 C 0.1028(4) -0.0113(2) 0.24780(11) 0.192(4) Uani 1 1 d G U . . .
H207 H 0.100961 0.019835 0.254834 0.230 Uiso 1 1 calc R U . . .
C206 C 0.0606(3) -0.0320(4) 0.23847(13) 0.199(4) Uani 1 1 d G U . . .
H206 H 0.030063 -0.014952 0.239129 0.239 Uiso 1 1 calc R U . . .
C205 C 0.0633(3) -0.0776(4) 0.22817(13) 0.209(4) Uani 1 1 d DG U . . .
C214 C 0.1080(4) -0.1025(2) 0.22721(12) 0.208(4) Uani 1 1 d G U . . .
H214 H 0.109817 -0.133690 0.220171 0.250 Uiso 1 1 calc R U . . .
C213 C 0.1501(3) -0.0819(3) 0.23654(12) 0.197(4) Uani 1 1 d G U . . .
H213 H 0.180715 -0.098905 0.235875 0.236 Uiso 1 1 calc R U . . .
C209 C 0.1909(3) -0.0060(3) 0.24776(9) 0.171(3) Uani 1 1 d DG U . . .
C211 C 0.2365(4) -0.0291(2) 0.24984(9) 0.170(3) Uani 1 1 d G U . . .
H211 H 0.238396 -0.061366 0.255742 0.204 Uiso 1 1 calc R U . . .
C212 C 0.2793(3) -0.0049(3) 0.24330(10) 0.162(3) Uani 1 1 d G U . . .
H212 H 0.310443 -0.020623 0.244728 0.194 Uiso 1 1 calc R U . . .
C168 C 0.2765(3) 0.0424(3) 0.23467(9) 0.152(3) Uani 1 1 d G U . . .
C167 C 0.2309(3) 0.0654(2) 0.23259(8) 0.142(3) Uani 1 1 d G U . . .
C210 C 0.1881(3) 0.0412(3) 0.23913(9) 0.163(3) Uani 1 1 d G U . . .
H210 H 0.157001 0.056974 0.237703 0.195 Uiso 1 1 calc R U . . .
C215 C 0.0317(5) -0.1379(6) 0.1984(2) 0.197(4) Uani 1 1 d . U . . .
H215 H 0.045237 -0.165606 0.205820 0.237 Uiso 1 1 calc R U . . .
C216 C 0.0158(5) -0.1403(5) 0.1788(2) 0.179(4) Uani 1 1 d . U . . .
H216 H 0.020908 -0.169907 0.170860 0.214 Uiso 1 1 calc DR U . . .
C217 C -0.0463(5) -0.0697(5) 0.1333(2) 0.173(5) Uani 1 1 d . . . . .
H217 H -0.072119 -0.052264 0.140600 0.207 Uiso 1 1 calc R U . . .
C218 C -0.0341(3) -0.0655(4) 0.1089(2) 0.136(3) Uani 1 1 d . . . . .
H218 H -0.051750 -0.041739 0.100518 0.163 Uiso 1 1 calc R U . . .
C219 C 0.0192(4) -0.0246(4) 0.06930(18) 0.133(3) Uani 1 1 d . U . . .
H219 H -0.004956 -0.004620 0.076313 0.159 Uiso 1 1 calc R U . . .
C220 C 0.0482(4) -0.0031(3) 0.05456(14) 0.116(2) Uani 1 1 d . U . . .
H220 H 0.043103 0.030332 0.050762 0.139 Uiso 1 1 calc R U . . .

loop_
_atom_site_aniso_label
_atom_site_aniso_U_11
_atom_site_aniso_U_22
_atom_site_aniso_U_33
_atom_site_aniso_U_23
_atom_site_aniso_U_13
_atom_site_aniso_U_12
C1 0.087(6) 0.215(11) 0.058(4) -0.002(6) 0.017(4) 0.010(7)
C2 0.117(5) 0.163(8) 0.049(4) 0.009(5) -0.009(4) 0.024(5)
C3 0.126(5) 0.201(9) 0.047(4) 0.000(5) -0.002(4) 0.036(6)
C4 0.104(7) 0.209(11) 0.081(5) 0.048(6) 0.022(5) 0.037(7)
C5 0.088(5) 0.150(7) 0.073(5) -0.001(5) 0.001(4) 0.024(5)
C6 0.103(5) 0.205(10) 0.062(4) 0.009(5) 0.008(4) 0.019(5)
C7 0.067(4) 0.185(8) 0.075(5) 0.026(4) 0.009(3) 0.001(4)
C8 0.092(5) 0.154(8) 0.105(5) 0.028(5) 0.017(4) -0.006(4)
C9 0.095(6) 0.235(11) 0.092(5) 0.008(5) 0.037(5) 0.018(7)
C10 0.067(4) 0.141(7) 0.091(5) 0.005(5) 0.006(4) -0.011(5)
C11 0.101(6) 0.133(7) 0.098(6) 0.015(5) -0.014(5) -0.040(5)
C12 0.148(8) 0.126(7) 0.087(6) 0.011(5) -0.030(5) -0.041(6)
C13 0.191(10) 0.123(7) 0.068(5) 0.001(5) -0.001(6) -0.007(7)
C14 0.096(6) 0.164(9) 0.079(5) 0.024(6) -0.010(4) -0.024(6)
C15 0.084(5) 0.159(8) 0.106(6) 0.011(6) -0.007(5) -0.006(5)
C16 0.157(8) 0.121(7) 0.085(5) 0.005(4) 0.001(5) -0.023(5)
C17 0.118(6) 0.170(9) 0.096(6) 0.016(5) -0.032(4) -0.003(5)
C18 0.157(7) 0.124(7) 0.072(4) -0.002(4) -0.017(5) -0.006(6)
C19 0.177(7) 0.110(7) 0.085(5) 0.001(5) 0.007(6) -0.003(6)
C20 0.317(17) 0.093(6) 0.095(6) -0.019(6) 0.016(9) 0.001(9)
C21 0.165(8) 0.110(7) 0.097(6) 0.009(5) -0.005(6) -0.002(5)
C22 0.158(8) 0.121(7) 0.058(4) -0.006(4) 0.020(5) 0.024(6)
C23 0.157(9) 0.110(7) 0.086(5) 0.011(5) 0.010(6) 0.032(6)
C24 0.146(8) 0.095(6) 0.069(4) 0.019(4) 0.018(5) 0.021(6)
C25 0.157(9) 0.098(6) 0.069(5) 0.017(4) 0.017(5) 0.029(7)
C26 0.186(10) 0.118(8) 0.043(4) -0.001(4) 0.005(5) 0.031(7)
C27 0.250(14) 0.107(7) 0.069(5) 0.013(5) 0.023(7) 0.022(9)
C28 0.153(9) 0.108(7) 0.081(5) 0.025(5) 0.045(6) 0.052(7)
C29 0.171(10) 0.112(7) 0.110(7) 0.001(6) 0.049(6) 0.024(7)
C30 0.127(8) 0.148(10) 0.118(8) 0.038(6) 0.036(5) 0.062(6)
C31 0.081(5) 0.167(10) 0.120(7) 0.036(7) 0.016(5) 0.006(6)
C32 0.080(4) 0.178(7) 0.156(6) 0.045(6) 0.011(5) 0.043(5)
C33 0.121(8) 0.107(7) 0.215(12) 0.041(6) -0.027(8) 0.016(6)
C34 0.130(8) 0.082(6) 0.239(13) -0.004(7) -0.096(9) -0.011(5)
C35 0.091(6) 0.136(8) 0.186(11) 0.028(8) -0.040(7) -0.023(6)
C36 0.076(5) 0.113(7) 0.150(9) -0.015(7) -0.027(6) -0.002(5)
C37 0.137(8) 0.146(9) 0.145(9) -0.021(8) -0.058(7) 0.046(7)
C38 0.114(6) 0.123(6) 0.114(6) 0.001(5) -0.049(4) 0.027(5)
C39 0.121(6) 0.144(6) 0.118(6) -0.033(4) -0.061(4) 0.007(5)
C43 0.128(8) 0.157(7) 0.108(7) -0.024(5) -0.040(6) 0.020(6)
C42 0.156(9) 0.184(9) 0.097(6) -0.016(6) -0.041(6) 0.013(7)
C41 0.128(7) 0.146(7) 0.117(7) -0.024(5) -0.060(5) 0.015(5)
C40 0.136(6) 0.132(6) 0.111(6) -0.030(4) -0.050(4) 0.028(5)
C49 0.174(8) 0.140(7) 0.110(7) 0.002(5) -0.035(6) 0.056(6)
C48 0.150(6) 0.176(8) 0.071(5) -0.017(5) -0.033(5) 0.063(7)
C44 0.150(9) 0.204(11) 0.049(4) 0.004(5) -0.030(5) 0.058(8)
C45 0.129(5) 0.166(9) 0.092(6) -0.002(6) -0.025(5) 0.040(6)
C46 0.160(9) 0.201(11) 0.062(5) -0.046(6) -0.005(5) 0.046(8)
C47 0.160(9) 0.202(10) 0.061(5) 0.012(5) 0.000(5) 0.065(8)
C50 0.142(8) 0.105(6) 0.160(9) -0.032(5) 0.014(7) 0.023(5)
C51 0.174(11) 0.140(10) 0.182(12) 0.021(9) -0.001(10) 0.003(9)
C52 0.094(5) 0.188(7) 0.148(6) 0.041(6) 0.008(5) 0.048(5)
C53 0.105(4) 0.191(6) 0.158(6) 0.044(6) 0.012(5) 0.041(4)
C54 0.152(9) 0.090(6) 0.125(7) 0.035(6) 0.036(7) 0.035(6)
C55 0.137(8) 0.150(10) 0.083(6) 0.025(6) -0.002(5) 0.008(7)
C56 0.094(6) 0.176(10) 0.073(5) 0.003(6) 0.007(4) 0.038(7)
C57 0.120(7) 0.200(10) 0.058(4) 0.005(5) 0.009(4) 0.043(6)
C58 0.157(8) 0.167(9) 0.067(5) -0.002(5) 0.006(5) 0.048(7)
C62 0.090(6) 0.210(10) 0.189(10) -0.124(7) -0.034(5) 0.052(6)
C61 0.142(7) 0.151(8) 0.070(5) -0.004(5) -0.020(5) 0.030(6)
C60 0.122(6) 0.207(9) 0.054(4) -0.009(5) -0.023(4) 0.028(6)
C59 0.143(7) 0.186(9) 0.085(6) -0.030(5) -0.010(6) 0.022(7)
C64 0.215(10) 0.256(13) 0.072(5) -0.046(7) -0.055(7) 0.118(10)
C63 0.131(9) 0.302(18) 0.206(14) -0.170(13) -0.077(8) 0.099(9)
C65 0.102(5) 0.187(8) 0.179(9) -0.072(7) -0.067(5) 0.049(7)
C66 0.087(7) 0.165(10) 0.240(14) -0.050(10) -0.009(8) 0.021(7)
C67 0.093(7) 0.170(9) 0.238(11) -0.023(8) -0.012(8) 0.030(7)
C68 0.080(6) 0.142(7) 0.220(7) -0.049(7) -0.035(6) 0.001(6)
C69 0.079(6) 0.156(9) 0.309(14) -0.055(9) -0.027(8) -0.007(6)
C70 0.219(12) 0.185(8) 0.148(9) -0.075(6) -0.068(7) 0.090(9)
C71 0.061(5) 0.147(8) 0.243(7) -0.036(6) 0.004(5) -0.014(4)
C72 0.088(6) 0.138(8) 0.235(7) -0.036(8) -0.021(6) 0.019(5)
C73 0.125(8) 0.129(8) 0.233(7) -0.016(8) 0.005(7) 0.004(5)
C74 0.111(6) 0.094(6) 0.199(6) 0.025(4) 0.058(5) -0.015(4)
C75 0.130(7) 0.115(7) 0.213(7) 0.017(6) 0.072(6) 0.000(5)
C76 0.103(6) 0.110(7) 0.227(7) 0.004(6) 0.049(7) 0.013(5)
C77 0.127(6) 0.136(6) 0.184(6) 0.018(5) 0.057(5) 0.007(5)
C78 0.158(7) 0.126(6) 0.154(6) 0.027(5) 0.065(5) 0.041(6)
C79 0.199(7) 0.139(6) 0.132(6) -0.001(5) 0.080(6) 0.040(6)
C80 0.176(6) 0.121(5) 0.134(6) 0.009(5) 0.072(5) 0.030(5)
C81 0.185(7) 0.118(6) 0.190(7) 0.001(6) 0.026(6) 0.020(6)
C82 0.174(7) 0.109(6) 0.196(7) 0.006(6) 0.017(6) 0.022(5)
C83 0.196(6) 0.117(5) 0.139(5) -0.002(5) 0.075(5) 0.008(5)
C84 0.194(7) 0.115(6) 0.111(5) 0.011(5) -0.005(6) -0.005(5)
C85 0.235(8) 0.131(6) 0.125(5) 0.002(5) -0.041(6) 0.004(6)
C86 0.222(7) 0.107(6) 0.109(5) -0.026(5) -0.024(6) 0.014(5)
C109 0.229(8) 0.115(6) 0.173(6) -0.010(6) 0.006(7) 0.005(6)
C110 0.198(8) 0.123(6) 0.191(7) -0.015(6) 0.048(7) 0.021(6)
C87 0.246(11) 0.098(7) 0.086(6) -0.017(5) -0.024(7) -0.014(8)
C108 0.291(16) 0.090(6) 0.098(7) -0.012(5) -0.004(8) 0.060(9)
C107 0.333(19) 0.084(7) 0.108(8) -0.008(6) -0.044(10) -0.001(9)
C90 0.119(7) 0.099(6) 0.133(6) -0.013(6) -0.062(5) -0.026(5)
C89 0.142(8) 0.101(6) 0.149(9) -0.016(6) -0.053(7) -0.001(7)
C88 0.153(9) 0.142(9) 0.093(6) -0.048(6) -0.007(6) -0.012(7)
C91 0.123(7) 0.107(6) 0.156(8) 0.011(7) -0.059(5) -0.028(6)
C92 0.081(5) 0.116(7) 0.147(8) -0.009(6) -0.020(5) -0.001(5)
C93 0.080(5) 0.115(7) 0.156(9) -0.017(6) -0.027(6) -0.003(5)
C94 0.080(5) 0.113(6) 0.175(7) 0.020(6) -0.015(6) -0.026(5)
C105 0.123(8) 0.120(7) 0.210(13) 0.035(7) 0.034(8) -0.017(6)
C106 0.189(11) 0.120(8) 0.130(8) 0.002(6) 0.006(8) -0.033(7)
C95 0.082(5) 0.104(6) 0.176(7) 0.025(7) 0.016(6) -0.019(5)
C96 0.083(5) 0.115(7) 0.158(9) 0.026(6) 0.020(6) -0.010(5)
C97 0.088(6) 0.150(9) 0.149(9) 0.017(7) 0.025(6) 0.019(6)
C98 0.105(7) 0.140(9) 0.125(8) 0.026(7) 0.027(6) -0.003(7)
C99 0.139(9) 0.154(10) 0.136(9) 0.051(8) 0.066(8) 0.032(8)
C100 0.122(6) 0.232(13) 0.069(5) 0.014(6) 0.035(4) 0.015(7)
C101 0.112(8) 0.183(11) 0.170(11) 0.088(9) 0.065(8) 0.029(8)
C102 0.181(12) 0.197(9) 0.109(8) 0.026(8) 0.068(8) 0.043(9)
C103 0.095(7) 0.160(10) 0.149(9) 0.038(8) 0.053(7) 0.020(6)
C104 0.126(8) 0.140(8) 0.135(9) -0.005(7) -0.005(7) 0.003(7)
C111 0.193(12) 0.216(12) 0.049(4) -0.009(6) 0.004(6) 0.057(10)
C114 0.180(11) 0.181(10) 0.059(5) -0.024(6) -0.020(6) 0.024(9)
C115 0.153(10) 0.184(12) 0.075(6) -0.023(7) -0.029(7) 0.018(10)
C116 0.142(10) 0.207(14) 0.071(6) -0.033(7) -0.017(6) 0.017(9)
C117 0.173(12) 0.175(13) 0.114(9) -0.055(9) -0.049(8) 0.027(11)
C118 0.192(13) 0.148(10) 0.133(10) -0.031(8) -0.060(9) 0.003(9)
C119 0.290(19) 0.217(12) 0.070(6) -0.030(8) -0.045(9) -0.037(15)
C120 0.128(8) 0.147(10) 0.138(10) -0.047(8) -0.049(7) 0.007(8)
C121 0.109(7) 0.164(10) 0.171(11) -0.046(9) -0.049(7) -0.007(7)
C122 0.090(6) 0.147(9) 0.155(10) -0.044(8) -0.017(7) -0.009(6)
C123 0.104(7) 0.143(9) 0.175(11) -0.035(8) -0.068(7) 0.001(7)
C124 0.166(11) 0.112(7) 0.170(9) -0.039(8) -0.049(9) 0.020(7)
C125 0.160(11) 0.185(13) 0.134(7) -0.064(9) -0.060(8) 0.021(8)
C126 0.126(8) 0.123(8) 0.152(10) -0.007(6) -0.026(7) -0.010(6)
C127 0.089(5) 0.123(7) 0.161(7) 0.008(5) 0.004(6) -0.019(5)
C128 0.126(8) 0.112(6) 0.144(7) -0.015(6) 0.022(6) 0.002(5)
C129 0.126(8) 0.110(7) 0.145(8) -0.004(6) 0.020(6) 0.003(5)
C130 0.141(9) 0.118(9) 0.225(15) -0.021(10) 0.009(10) -0.020(7)
C131 0.147(9) 0.112(8) 0.197(12) -0.006(9) -0.026(9) 0.006(7)
C132 0.142(9) 0.116(8) 0.117(8) 0.029(6) 0.031(7) -0.001(7)
C133 0.190(11) 0.088(6) 0.129(9) 0.007(6) 0.017(8) 0.000(7)
C134 0.240(14) 0.102(7) 0.087(6) 0.013(5) -0.014(7) 0.010(8)
C135 0.195(7) 0.108(7) 0.056(4) 0.013(4) 0.013(5) 0.024(5)
C136 0.187(8) 0.132(8) 0.087(6) -0.013(5) 0.032(5) 0.033(6)
C137 0.135(7) 0.152(9) 0.166(10) -0.051(8) 0.045(5) 0.032(7)
C141 0.215(12) 0.145(9) 0.073(5) -0.024(6) -0.053(7) 0.047(9)
C140 0.279(16) 0.094(7) 0.088(6) -0.018(5) -0.048(9) 0.028(9)
C139 0.189(10) 0.096(6) 0.066(4) -0.022(4) -0.030(5) 0.048(6)
C138 0.200(7) 0.103(6) 0.057(4) 0.023(4) -0.006(5) 0.016(6)
C165 0.225(12) 0.087(6) 0.084(6) 0.004(5) 0.017(7) 0.041(7)
C164 0.211(12) 0.114(8) 0.091(6) -0.008(6) -0.015(7) 0.016(8)
C142 0.250(9) 0.142(7) 0.120(7) -0.021(6) -0.027(7) 0.024(7)
C143 0.268(9) 0.145(7) 0.145(7) -0.032(6) 0.011(7) 0.035(7)
C144 0.237(8) 0.121(6) 0.166(7) -0.033(6) 0.007(7) 0.030(6)
C145 0.201(7) 0.160(6) 0.175(7) -0.018(6) -0.024(6) 0.015(6)
C146 0.168(6) 0.152(6) 0.181(6) -0.011(6) -0.015(6) 0.014(5)
C147 0.156(6) 0.136(6) 0.194(7) -0.024(6) 0.007(7) 0.030(5)
C148 0.130(6) 0.123(6) 0.179(7) -0.018(6) 0.006(6) 0.017(5)
C149 0.104(5) 0.118(6) 0.159(7) -0.004(5) 0.011(5) 0.008(5)
C150 0.080(6) 0.157(9) 0.141(9) 0.034(7) 0.026(6) 0.002(6)
C151 0.122(8) 0.151(9) 0.147(10) 0.028(8) 0.034(7) -0.019(7)
C152 0.161(10) 0.208(11) 0.132(10) 0.015(8) 0.073(9) -0.011(10)
C153 0.152(9) 0.200(10) 0.106(7) 0.035(7) 0.074(6) 0.027(9)
C154 0.153(11) 0.218(14) 0.112(8) 0.071(9) 0.044(6) 0.020(9)
C155 0.183(10) 0.141(8) 0.086(6) 0.028(5) 0.063(7) 0.059(8)
C112 0.131(8) 0.215(11) 0.054(5) 0.005(5) 0.024(5) 0.029(8)
C113 0.186(10) 0.222(11) 0.050(4) 0.012(5) 0.012(6) 0.062(10)
C157 0.194(11) 0.270(16) 0.067(5) 0.023(7) 0.046(7) 0.078(11)
C156 0.204(13) 0.198(12) 0.117(9) 0.055(8) 0.099(9) 0.081(11)
C158 0.125(8) 0.208(12) 0.134(9) 0.025(9) 0.073(7) 0.029(8)
C159 0.152(10) 0.219(12) 0.122(9) 0.015(8) 0.055(8) 0.084(10)
C160 0.129(6) 0.126(6) 0.159(7) 0.009(6) 0.006(6) 0.029(5)
C161 0.154(6) 0.132(6) 0.177(7) -0.013(6) -0.010(6) 0.042(5)
C162 0.196(8) 0.152(7) 0.170(8) 0.006(7) -0.048(7) 0.047(6)
C163 0.202(9) 0.149(7) 0.155(8) 0.013(6) -0.047(7) 0.040(6)
C166 0.171(6) 0.192(6) 0.044(3) -0.019(4) -0.026(4) 0.041(6)
C169 0.174(6) 0.191(6) 0.068(4) -0.027(4) -0.040(4) 0.031(5)
C174 0.147(6) 0.194(7) 0.101(5) -0.027(6) -0.053(5) 0.033(6)
C173 0.138(7) 0.206(9) 0.124(6) -0.041(7) -0.057(6) 0.037(7)
C172 0.079(5) 0.151(8) 0.108(7) -0.024(6) -0.007(5) -0.015(5)
C171 0.098(6) 0.137(7) 0.090(5) -0.019(5) -0.020(5) 0.009(5)
C170 0.161(6) 0.185(7) 0.074(4) -0.038(5) -0.038(5) 0.023(6)
C175 0.062(4) 0.151(9) 0.136(8) -0.022(7) -0.016(5) -0.010(5)
C176 0.080(5) 0.097(5) 0.137(5) -0.009(5) 0.001(5) 0.010(4)
C177 0.076(5) 0.118(6) 0.122(5) -0.023(5) 0.026(5) -0.002(4)
C178 0.067(4) 0.114(6) 0.118(7) -0.029(5) 0.022(4) -0.016(4)
C179 0.081(5) 0.122(7) 0.164(7) -0.004(7) 0.039(6) -0.025(5)
C180 0.075(5) 0.114(7) 0.160(7) -0.023(7) 0.015(6) -0.020(5)
C181 0.111(6) 0.097(6) 0.127(7) 0.007(5) 0.061(6) -0.014(5)
C182 0.116(7) 0.107(6) 0.124(6) 0.007(5) 0.058(5) -0.018(5)
C183 0.142(9) 0.115(7) 0.090(6) 0.005(5) 0.044(5) 0.016(6)
C184 0.185(11) 0.116(7) 0.080(6) 0.015(5) 0.047(7) -0.011(8)
C185 0.179(9) 0.082(5) 0.088(5) 0.030(4) 0.038(5) 0.025(5)
C186 0.151(9) 0.090(6) 0.129(7) 0.002(5) 0.057(6) -0.009(6)
C187 0.237(13) 0.152(7) 0.061(5) 0.007(6) 0.028(6) 0.065(10)
C188 0.170(10) 0.144(7) 0.064(4) -0.012(5) 0.025(6) 0.059(8)
C189 0.173(10) 0.138(8) 0.075(5) -0.025(5) -0.016(6) 0.045(8)
C190 0.160(7) 0.099(5) 0.088(5) -0.013(4) -0.020(5) 0.046(5)
C191 0.270(14) 0.126(6) 0.073(5) 0.008(5) -0.051(7) 0.014(7)
C192 0.188(11) 0.090(6) 0.102(7) 0.017(5) -0.006(7) 0.030(7)
C193 0.135(6) 0.142(5) 0.096(6) -0.014(5) -0.048(4) 0.029(5)
C194 0.112(6) 0.132(5) 0.082(5) -0.030(5) -0.029(5) 0.021(4)
C195 0.136(8) 0.158(9) 0.111(7) -0.058(7) -0.007(6) -0.016(7)
C196 0.113(6) 0.122(5) 0.127(6) -0.013(5) -0.047(5) -0.035(5)
C197 0.066(5) 0.159(8) 0.167(7) 0.018(6) -0.014(5) -0.011(5)
C198 0.142(8) 0.112(7) 0.153(6) 0.003(5) -0.015(7) 0.001(6)
C199 0.118(8) 0.181(11) 0.168(7) 0.030(8) 0.006(7) 0.012(8)
C200 0.084(6) 0.161(9) 0.139(8) -0.025(7) 0.020(6) -0.035(6)
C201 0.170(7) 0.207(8) 0.173(7) 0.062(7) 0.042(6) 0.024(7)
C202 0.152(7) 0.175(7) 0.154(7) 0.035(7) 0.068(6) 0.053(6)
C203 0.188(7) 0.201(7) 0.171(7) 0.046(7) 0.101(6) 0.065(6)
C204 0.215(7) 0.191(7) 0.143(6) 0.028(6) 0.080(6) 0.086(6)
C208 0.265(8) 0.190(7) 0.079(4) 0.020(5) 0.078(5) 0.068(6)
C207 0.292(9) 0.192(7) 0.091(5) 0.035(5) 0.068(7) 0.068(7)
C206 0.286(9) 0.183(7) 0.127(6) 0.028(6) 0.102(7) 0.073(7)
C205 0.272(8) 0.200(7) 0.154(6) 0.022(6) 0.085(6) 0.086(7)
C214 0.264(9) 0.219(8) 0.142(7) 0.022(6) 0.093(7) 0.074(8)
C213 0.267(9) 0.214(8) 0.110(6) 0.032(6) 0.098(6) 0.056(7)
C209 0.263(7) 0.202(7) 0.049(3) 0.012(4) 0.053(5) 0.074(6)
C211 0.252(8) 0.204(7) 0.053(4) 0.010(5) 0.011(5) 0.079(7)
C212 0.221(8) 0.208(7) 0.057(4) 0.002(5) -0.003(5) 0.073(7)
C168 0.198(6) 0.198(6) 0.061(4) -0.014(4) -0.018(4) 0.045(6)
C167 0.191(6) 0.194(6) 0.042(3) -0.011(4) -0.003(4) 0.040(6)
C210 0.239(7) 0.203(7) 0.045(4) -0.008(4) 0.039(5) 0.077(6)
C215 0.217(8) 0.196(7) 0.179(8) 0.051(8) 0.051(7) 0.073(7)
C216 0.178(7) 0.186(7) 0.172(8) 0.033(7) 0.031(7) 0.077(6)
C217 0.138(10) 0.221(14) 0.160(11) 0.041(10) -0.051(9) -0.049(9)
C218 0.091(6) 0.149(9) 0.168(10) -0.008(8) 0.000(6) 0.012(6)
C219 0.118(7) 0.135(6) 0.146(8) 0.001(5) -0.034(4) -0.003(6)
C220 0.151(7) 0.100(5) 0.098(6) -0.009(4) -0.019(4) 0.016(5)

loop_
_atom_type_symbol
_atom_type_description
_atom_type_scat_dispersion_real
_atom_type_scat_dispersion_imag
_atom_type_scat_source
C C 0.0137 0.0067 'International Tables Vol C Tables 4.2.6.8 and 6.1.1.4'
H H 0.0000 0.0000 'International Tables Vol C Tables 4.2.6.8 and 6.1.1.4'

loop_
_geom_angle_atom_site_label_1
_geom_angle_atom_site_label_2
_geom_angle_atom_site_label_3
_geom_angle
_geom_angle_site_symmetry_1
_geom_angle_site_symmetry_3
_geom_angle_publ_flag
C2 C1 C5 101.2(9) . . ?
C56 C1 C2 127.1(9) . . ?
C56 C1 C5 130.7(11) . . ?
C1 C2 C3 110.2(9) . . ?
C45 C2 C1 132.6(9) . . ?
C45 C2 C3 116.6(10) . . ?
C4 C3 C2 106.9(9) . . ?
C47 C3 C2 123.2(11) . . ?
C47 C3 C4 129.3(11) . . ?
C3 C4 C5 107.2(8) . . ?
C9 C4 C3 132.3(12) . . ?
C9 C4 C5 117.6(11) . . ?
C4 C5 C1 110.1(8) . . ?
C6 C5 C1 130.2(8) . . ?
C6 C5 C4 117.8(8) . . ?
C5 C6 H6 118.0 . . ?
C7 C6 C5 124.0(9) . . ?
C7 C6 H6 118.0 . . ?
C6 C7 C8 120.1(9) . . ?
C6 C7 C10 117.6(8) . . ?
C8 C7 C10 121.5(8) . . ?
C7 C8 H8 120.5 . . ?
C7 C8 C9 118.9(8) . . ?
C9 C8 H8 120.5 . . ?
C4 C9 C8 120.1(10) . . ?
C4 C9 H9 119.9 . . ?
C8 C9 H9 119.9 . . ?
C11 C10 C7 125.9(9) . . ?
C11 C10 C15 118.8(8) . . ?
C15 C10 C7 114.7(9) . . ?
C10 C11 H11 119.3 . . ?
C10 C11 C12 121.5(9) . . ?
C12 C11 H11 119.3 . . ?
C11 C12 H12 120.8 . . ?
C13 C12 C11 118.4(10) . . ?
C13 C12 H12 120.8 . . ?
C12 C13 C16 119.2(10) . . ?
C14 C13 C12 121.3(9) . . ?
C14 C13 C16 118.7(9) . . ?
C13 C14 H14 118.8 . . ?
C13 C14 C15 122.4(9) . . ?
C15 C14 H14 118.8 . . ?
C10 C15 H15 122.2 . . ?
C14 C15 C10 115.6(9) . . ?
C14 C15 H15 122.2 . . ?
C17 C16 C13 125.0(10) . . ?
C21 C16 C13 119.2(10) . . ?
C21 C16 C17 115.0(9) . . ?
C16 C17 H17 118.0 . . ?
C18 C17 C16 124.0(10) . . ?
C18 C17 H17 118.0 . . ?
C17 C18 H18 119.8 . . ?
C17 C18 C19 120.3(10) . . ?
C19 C18 H18 119.9 . . ?
C20 C19 C18 117.4(11) . . ?
C20 C19 C22 120.8(12) . . ?
C22 C19 C18 118.8(9) . . ?
C19 C20 H20 119.9 . . ?
C19 C20 C21 120.1(13) . . ?
C21 C20 H20 119.9 . . ?
C16 C21 C20 121.2(10) . . ?
C16 C21 H21 119.4 . . ?
C20 C21 H21 119.4 . . ?
C23 C22 C19 125.4(8) . . ?
C27 C22 C19 119.0(9) . . ?
C27 C22 C23 110.9(10) . . ?
C22 C23 H23 118.6 . . ?
C24 C23 C22 122.8(9) . . ?
C24 C23 H23 118.6 . . ?
C23 C24 H24 118.3 . . ?
C23 C24 C25 123.4(10) . . ?
C25 C24 H24 118.3 . . ?
C24 C25 C26 116.2(11) . . ?
C24 C25 C28 119.4(9) . . ?
C26 C25 C28 122.7(10) . . ?
C25 C26 H26 118.8 . . ?
C27 C26 C25 122.4(11) . . ?
C27 C26 H26 118.8 . . ?
C22 C27 H27 118.6 . . ?
C26 C27 C22 122.8(10) . . ?
C26 C27 H27 118.6 . . ?
C29 C28 C25 121.3(10) . . ?
C29 C28 C55 114.7(12) . . ?
C55 C28 C25 122.6(9) . . ?
C28 C29 H29 118.0 . . ?
C30 C29 C28 123.9(11) . . ?
C30 C29 H29 118.0 . . ?
C29 C30 H30 119.1 . . ?
C29 C30 C31 121.8(9) . . ?
C31 C30 H30 119.1 . . ?
C32 C31 C30 116.6(10) . . ?
C32 C31 C54 132.5(12) . . ?
C54 C31 C30 107.8(10) . . ?
C31 C32 C33 120.8(10) . . ?
C31 C32 C53 128.6(13) . . ?
C33 C32 C53 109.8(12) . . ?
C32 C33 H33 115.7 . . ?
C34 C33 C32 128.7(10) . . ?
C34 C33 H33 115.7 . . ?
C33 C34 H34 121.3 . . ?
C33 C34 C35 117.4(12) . . ?
C35 C34 H34 121.3 . . ?
C34 C35 C36 119.3(13) . . ?
C52 C35 C34 116.4(12) . . ?
C52 C35 C36 122.9(10) . . ?
C37 C36 C35 126.0(11) . . ?
C37 C36 C51 113.5(12) . . ?
C51 C36 C35 120.0(11) . . ?
C36 C37 H37 117.0 . . ?
C36 C37 C38 125.9(11) . . ?
C38 C37 H37 117.0 . . ?
C37 C38 H38 118.2 . . ?
C37 C38 C39 123.5(10) . . ?
C39 C38 H38 118.2 . . ?
C38 C39 C40 131.9(10) . . ?
C38 C39 C50 109.6(10) . . ?
C50 C39 C40 116.6(9) . . ?
C42 C43 C48 120.0 . . ?
C42 C43 C44 122.1(7) . . ?
C48 C43 C44 112.0(7) . . ?
C43 C42 H42 120.0 . . ?
C41 C42 C43 120.0 . . ?
C41 C42 H42 120.0 . . ?
C42 C41 H41 120.0 . . ?
C42 C41 C40 120.0 . . ?
C40 C41 H41 120.0 . . ?
C41 C40 C39 113.7(7) . . ?
C49 C40 C39 121.1(6) . . ?
C49 C40 C41 120.0 . . ?
C40 C49 H49 120.0 . . ?
C48 C49 C40 120.0 . . ?
C48 C49 H49 120.0 . . ?
C43 C48 H48 120.0 . . ?
C49 C48 C43 120.0 . . ?
C49 C48 H48 120.0 . . ?
C43 C44 C45 121.4(9) . . ?
C46 C44 C43 126.1(11) . . ?
C46 C44 C45 111.9(11) . . ?
C2 C45 C44 125.3(10) . . ?
C2 C45 H45 117.3 . . ?
C44 C45 H45 117.3 . . ?
C44 C46 H46 119.1 . . ?
C44 C46 C47 121.8(10) . . ?
C47 C46 H46 119.1 . . ?
C3 C47 C46 119.7(10) . . ?
C3 C47 H47 120.2 . . ?
C46 C47 H47 120.2 . . ?
C39 C50 H50 118.5 . . ?
C51 C50 C39 122.9(10) . . ?
C51 C50 H50 118.5 . . ?
C36 C51 H51 118.6 . . ?
C50 C51 C36 122.9(12) . . ?
C50 C51 H51 118.6 . . ?
C35 C52 H52 118.1 . . ?
C53 C52 C35 123.8(11) . . ?
C53 C52 H52 118.1 . . ?
C32 C53 H53 119.1 . . ?
C52 C53 C32 121.8(11) . . ?
C52 C53 H53 119.1 . . ?
C31 C54 H54 115.1 . . ?
C55 C54 C31 129.8(10) . . ?
C55 C54 H54 115.1 . . ?
C28 C55 H55 119.7 . . ?
C54 C55 C28 120.6(10) . . ?
C54 C55 H55 119.7 . . ?
C1 C56 C57 125.3(9) . . ?
C1 C56 C60 130.2(11) . . ?
C57 C56 C60 103.9(9) . . ?
C58 C57 C56 107.9(11) . . ?
C58 C57 C100 114.1(12) . . ?
C100 C57 C56 137.9(10) . . ?
C57 C58 C59 107.2(11) . . ?
C102 C58 C57 114.5(13) . . ?
C102 C58 C59 138.0(12) . . ?
C61 C62 C63 120.0 . . ?
C61 C62 C65 116.1(6) . . ?
C63 C62 C65 120.1(6) . . ?
C62 C61 H61 120.0 . . ?
C62 C61 C60 120.0 . . ?
C60 C61 H61 120.0 . . ?
C61 C60 C56 129.8(7) . . ?
C61 C60 C59 120.0 . . ?
C59 C60 C56 109.6(7) . . ?
C60 C59 C58 107.1(7) . . ?
C64 C59 C58 127.8(7) . . ?
C64 C59 C60 120.0 . . ?
C59 C64 H64 120.0 . . ?
C59 C64 C63 120.0 . . ?
C63 C64 H64 120.0 . . ?
C62 C63 H63 120.0 . . ?
C64 C63 C62 120.0 . . ?
C64 C63 H63 120.0 . . ?
C66 C65 C62 112.9(6) . . ?
C66 C65 C70 120.0 . . ?
C70 C65 C62 123.0(6) . . ?
C65 C66 H66 120.0 . . ?
C67 C66 C65 120.0 . . ?
C67 C66 H66 120.0 . . ?
C66 C67 H67 120.0 . . ?
C66 C67 C68 120.0 . . ?
C68 C67 H67 120.0 . . ?
C67 C68 C71 119.3(7) . . ?
C69 C68 C67 120.0 . . ?
C69 C68 C71 116.5(7) . . ?
C68 C69 H69 120.0 . . ?
C70 C69 C68 120.0 . . ?
C70 C69 H69 120.0 . . ?
C65 C70 H70 120.0 . . ?
C69 C70 C65 120.0 . . ?
C69 C70 H70 120.0 . . ?
C72 C71 C68 118.1(6) . . ?
C72 C71 C76 120.0 . . ?
C76 C71 C68 118.1(6) . . ?
C71 C72 H72 120.0 . . ?
C73 C72 C71 120.0 . . ?
C73 C72 H72 120.0 . . ?
C72 C73 H73 120.0 . . ?
C72 C73 C74 120.0 . . ?
C74 C73 H73 120.0 . . ?
C73 C74 C75 120.0 . . ?
C73 C74 C77 118.7(6) . . ?
C75 C74 C77 117.8(6) . . ?
C74 C75 H75 120.0 . . ?
C76 C75 C74 120.0 . . ?
C76 C75 H75 120.0 . . ?
C71 C76 H76 120.0 . . ?
C75 C76 C71 120.0 . . ?
C75 C76 H76 120.0 . . ?
C78 C77 C74 113.9(6) . . ?
C78 C77 C82 120.0 . . ?
C82 C77 C74 119.5(6) . . ?
C77 C78 H78 120.0 . . ?
C79 C78 C77 120.0 . . ?
C79 C78 H78 120.0 . . ?
C78 C79 H79 120.0 . . ?
C78 C79 C80 120.0 . . ?
C80 C79 H79 120.0 . . ?
C79 C80 C81 120.0 . . ?
C79 C80 C83 123.8(6) . . ?
C81 C80 C83 114.4(6) . . ?
C80 C81 H81 120.0 . . ?
C82 C81 C80 120.0 . . ?
C82 C81 H81 120.0 . . ?
C77 C82 H82 120.0 . . ?
C81 C82 C77 120.0 . . ?
C81 C82 H82 120.0 . . ?
C84 C83 C80 116.6(6) . . ?
C84 C83 C110 120.0 . . ?
C110 C83 C80 116.5(6) . . ?
C83 C84 H84 120.0 . . ?
C85 C84 C83 120.0 . . ?
C85 C84 H84 120.0 . . ?
C84 C85 H85 120.0 . . ?
C86 C85 C84 120.0 . . ?
C86 C85 H85 120.0 . . ?
C85 C86 C109 120.0 . . ?
C85 C86 C87 118.2(6) . . ?
C109 C86 C87 118.2(7) . . ?
C86 C109 H109 120.0 . . ?
C110 C109 C86 120.0 . . ?
C110 C109 H109 120.0 . . ?
C83 C110 H110 120.0 . . ?
C109 C110 C83 120.0 . . ?
C109 C110 H110 120.0 . . ?
C108 C87 C86 117.0(7) . . ?
C108 C87 C88 120.0 . . ?
C88 C87 C86 119.6(7) . . ?
C87 C108 H108 120.0 . . ?
C87 C108 C107 120.0 . . ?
C107 C108 H108 120.0 . . ?
C108 C107 H107 120.0 . . ?
C90 C107 C108 120.0 . . ?
C90 C107 H107 120.0 . . ?
C107 C90 C89 120.0 . . ?
C107 C90 C91 115.5(6) . . ?
C89 C90 C91 121.2(6) . . ?
C90 C89 H89 120.0 . . ?
C90 C89 C88 120.0 . . ?
C88 C89 H89 120.0 . . ?
C87 C88 H88 120.0 . . ?
C89 C88 C87 120.0 . . ?
C89 C88 H88 120.0 . . ?
C92 C91 C90 120.2(6) . . ?
C92 C91 C106 120.0 . . ?
C106 C91 C90 114.3(6) . . ?
C91 C92 H92 120.0 . . ?
C91 C92 C93 120.0 . . ?
C93 C92 H92 120.0 . . ?
C92 C93 H93 120.0 . . ?
C94 C93 C92 120.0 . . ?
C94 C93 H93 120.0 . . ?
C93 C94 C105 120.0 . . ?
C93 C94 C95 115.1(7) . . ?
C105 C94 C95 120.2(7) . . ?
C94 C105 H105 120.0 . . ?
C94 C105 C106 120.0 . . ?
C106 C105 H105 120.0 . . ?
C91 C106 H106 120.0 . . ?
C105 C106 C91 120.0 . . ?
C105 C106 H106 120.0 . . ?
C96 C95 C94 123.3(9) . . ?
C96 C95 C104 111.8(9) . . ?
C104 C95 C94 123.7(9) . . ?
C95 C96 H96 119.6 . . ?
C95 C96 C97 120.8(9) . . ?
C97 C96 H96 119.6 . . ?
C96 C97 H97 118.3 . . ?
C98 C97 C96 123.4(11) . . ?
C98 C97 H97 118.3 . . ?
C97 C98 C99 123.7(12) . . ?
C103 C98 C97 114.5(11) . . ?
C103 C98 C99 119.4(11) . . ?
C100 C99 C98 114.6(11) . . ?
C101 C99 C98 123.7(13) . . ?
C101 C99 C100 118.9(15) . . ?
C57 C100 H100 116.8 . . ?
C99 C100 C57 126.4(13) . . ?
C99 C100 H100 116.8 . . ?
C99 C101 H101 122.4 . . ?
C99 C101 C102 115.3(13) . . ?
C102 C101 H101 122.4 . . ?
C58 C102 C101 129.9(14) . . ?
C58 C102 H102 115.1 . . ?
C101 C102 H102 115.1 . . ?
C98 C103 H103 118.9 . . ?
C104 C103 C98 122.1(11) . . ?
C104 C103 H103 118.9 . . ?
C95 C104 H104 117.1 . . ?
C103 C104 C95 125.8(11) . . ?
C103 C104 H104 117.1 . . ?
C115 C111 C166 126.5(12) . . ?
C112 C111 C115 108.1(12) . . ?
C112 C111 C166 124.4(14) . . ?
C115 C114 C113 112.0(13) . . ?
C119 C114 C115 117.3(16) . . ?
C119 C114 C113 130.3(15) . . ?
C114 C115 C111 102.7(14) . . ?
C116 C115 C111 134.1(13) . . ?
C116 C115 C114 123.2(15) . . ?
C115 C116 H116 117.9 . . ?
C115 C116 C117 124.3(14) . . ?
C117 C116 H116 117.9 . . ?
C116 C117 C118 109.6(15) . . ?
C116 C117 C120 118.6(13) . . ?
C120 C117 C118 129.8(16) . . ?
C117 C118 H118 118.8 . . ?
C119 C118 C117 122.3(15) . . ?
C119 C118 H118 118.8 . . ?
C114 C119 C118 122.5(17) . . ?
C114 C119 H119 118.8 . . ?
C118 C119 H119 118.8 . . ?
C117 C120 C121 132.7(14) . . ?
C117 C120 C125 117.5(14) . . ?
C121 C120 C125 108.7(14) . . ?
C120 C121 H121 115.3 . . ?
C122 C121 C120 129.4(13) . . ?
C122 C121 H121 115.3 . . ?
C121 C122 H122 119.9 . . ?
C121 C122 C123 120.3(12) . . ?
C123 C122 H122 119.9 . . ?
C122 C123 C124 114.4(13) . . ?
C122 C123 C126 121.6(12) . . ?
C124 C123 C126 121.1(11) . . ?
C123 C124 H124 118.6 . . ?
C125 C124 C123 122.7(13) . . ?
C125 C124 H124 118.6 . . ?
C120 C125 H125 118.7 . . ?
C124 C125 C120 122.6(14) . . ?
C124 C125 H125 118.7 . . ?
C127 C126 C123 123.3(11) . . ?
C127 C126 C131 114.9(12) . . ?
C131 C126 C123 121.8(12) . . ?
C126 C127 H127 117.9 . . ?
C126 C127 C128 124.2(11) . . ?
C128 C127 H127 117.9 . . ?
C127 C128 H128 118.8 . . ?
C127 C128 C129 122.5(10) . . ?
C129 C128 H128 118.8 . . ?
C128 C129 C130 112.5(12) . . ?
C132 C129 C128 126.8(11) . . ?
C132 C129 C130 119.5(12) . . ?
C129 C130 H130 118.6 . . ?
C131 C130 C129 122.9(13) . . ?
C131 C130 H130 118.6 . . ?
C126 C131 H131 120.6 . . ?
C130 C131 C126 118.7(12) . . ?
C130 C131 H131 120.6 . . ?
C129 C132 C137 119.9(11) . . ?
C133 C132 C129 123.4(12) . . ?
C133 C132 C137 113.3(12) . . ?
C132 C133 H133 117.5 . . ?
C134 C133 C132 125.0(11) . . ?
C134 C133 H133 117.5 . . ?
C133 C134 H134 117.9 . . ?
C133 C134 C135 124.1(11) . . ?
C135 C134 H134 117.9 . . ?
C134 C135 C138 124.6(10) . . ?
C136 C135 C134 109.6(11) . . ?
C136 C135 C138 124.9(10) . . ?
C135 C136 H136 117.9 . . ?
C135 C136 C137 124.2(11) . . ?
C137 C136 H136 117.9 . . ?
C132 C137 H137 119.2 . . ?
C136 C137 C132 121.6(11) . . ?
C136 C137 H137 119.2 . . ?
C140 C141 C164 120.0 . . ?
C140 C141 C142 126.8(8) . . ?
C164 C141 C142 111.3(8) . . ?
C141 C140 H140 120.0 . . ?
C141 C140 C139 120.0 . . ?
C139 C140 H140 120.0 . . ?
C140 C139 H139 120.0 . . ?
C140 C139 C138 120.0 . . ?
C138 C139 H139 120.0 . . ?
C139 C138 C135 118.6(6) . . ?
C165 C138 C135 117.1(6) . . ?
C165 C138 C139 120.0 . . ?
C138 C165 H165 120.0 . . ?
C138 C165 C164 120.0 . . ?
C164 C165 H165 120.0 . . ?
C141 C164 H164 120.0 . . ?
C165 C164 C141 120.0 . . ?
C165 C164 H164 120.0 . . ?
C143 C142 C141 109.3(12) . . ?
C163 C142 C141 133.3(13) . . ?
C163 C142 C143 114.9(13) . . ?
C142 C143 H143 122.5 . . ?
C142 C143 C144 114.9(12) . . ?
C144 C143 H143 122.5 . . ?
C143 C144 H144 120.0 . . ?
C145 C144 C143 120.0(12) . . ?
C145 C144 H144 120.0 . . ?
C144 C145 C146 121.4(14) . . ?
C144 C145 C162 117.9(14) . . ?
C162 C145 C146 118.8(14) . . ?
C147 C146 C145 120.6(14) . . ?
C147 C146 C161 122.6(13) . . ?
C161 C146 C145 115.3(13) . . ?
C146 C147 H147 122.6 . . ?
C146 C147 C148 114.7(12) . . ?
C148 C147 H147 122.6 . . ?
C147 C148 H148 118.4 . . ?
C149 C148 C147 123.3(11) . . ?
C149 C148 H148 118.4 . . ?
C148 C149 C150 118.8(11) . . ?
C160 C149 C148 119.2(12) . . ?
C160 C149 C150 121.5(11) . . ?
C151 C150 C149 122.1(12) . . ?
C151 C150 C159 119.0(13) . . ?
C159 C150 C149 116.7(11) . . ?
C150 C151 H151 116.9 . . ?
C150 C151 C152 126.2(14) . . ?
C152 C151 H151 116.9 . . ?
C151 C152 H152 121.4 . . ?
C153 C152 C151 117.1(13) . . ?
C153 C152 H152 121.4 . . ?
C152 C153 C154 126.8(13) . . ?
C152 C153 C158 111.2(11) . . ?
C158 C153 C154 120.6(12) . . ?
C155 C154 C153 113.9(8) . . ?
C155 C154 C156 120.0 . . ?
C156 C154 C153 122.0(9) . . ?
C154 C155 H155 120.0 . . ?
C112 C155 C154 120.0 . . ?
C112 C155 H155 120.0 . . ?
C111 C112 C155 130.5(9) . . ?
C111 C112 C113 107.6(10) . . ?
C155 C112 C113 120.0 . . ?
C112 C113 C114 106.2(9) . . ?
C157 C113 C114 127.1(9) . . ?
C157 C113 C112 120.0 . . ?
C113 C157 H157 120.0 . . ?
C113 C157 C156 120.0 . . ?
C156 C157 H157 120.0 . . ?
C154 C156 H156 120.0 . . ?
C157 C156 C154 120.0 . . ?
C157 C156 H156 120.0 . . ?
C153 C158 H158 118.1 . . ?
C159 C158 C153 123.9(12) . . ?
C159 C158 H158 118.1 . . ?
C150 C159 C158 120.8(13) . . ?
C150 C159 H159 119.6 . . ?
C158 C159 H159 119.6 . . ?
C149 C160 H160 118.0 . . ?
C149 C160 C161 123.9(11) . . ?
C161 C160 H160 118.0 . . ?
C146 C161 C160 114.3(11) . . ?
C146 C161 H161 122.8 . . ?
C160 C161 H161 122.8 . . ?
C145 C162 H162 124.0 . . ?
C163 C162 C145 111.9(15) . . ?
C163 C162 H162 124.0 . . ?
C142 C163 C162 136.0(16) . . ?
C142 C163 H163 112.0 . . ?
C162 C163 H163 112.0 . . ?
C111 C166 C170 122.7(10) . . ?
C167 C166 C111 131.8(10) . . ?
C167 C166 C170 104.5(8) . . ?
C174 C169 C170 120.0 . . ?
C174 C169 C168 130.7(6) . . ?
C170 C169 C168 101.9(6) . . ?
C169 C174 H174 120.0 . . ?
C169 C174 C173 120.0 . . ?
C173 C174 H174 120.0 . . ?
C174 C173 H173 120.0 . . ?
C172 C173 C174 120.0 . . ?
C172 C173 H173 120.0 . . ?
C173 C172 C171 120.0 . . ?
C173 C172 C175 116.2(6) . . ?
C171 C172 C175 119.6(6) . . ?
C172 C171 H171 120.0 . . ?
C170 C171 C172 120.0 . . ?
C170 C171 H171 120.0 . . ?
C169 C170 C166 110.0(6) . . ?
C171 C170 C166 127.8(6) . . ?
C171 C170 C169 120.0 . . ?
C176 C175 C172 124.9(10) . . ?
C180 C175 C172 121.9(10) . . ?
C180 C175 C176 112.2(10) . . ?
C175 C176 H176 117.3 . . ?
C177 C176 C175 125.4(9) . . ?
C177 C176 H176 117.3 . . ?
C176 C177 H177 119.5 . . ?
C176 C177 C178 121.1(9) . . ?
C178 C177 H177 119.5 . . ?
C177 C178 C179 115.2(9) . . ?
C177 C178 C181 120.3(8) . . ?
C179 C178 C181 123.6(9) . . ?
C178 C179 H179 119.1 . . ?
C180 C179 C178 121.8(11) . . ?
C180 C179 H179 119.1 . . ?
C175 C180 H180 118.1 . . ?
C179 C180 C175 123.7(11) . . ?
C179 C180 H180 118.1 . . ?
C182 C181 C178 123.9(10) . . ?
C186 C181 C178 119.2(8) . . ?
C186 C181 C182 114.5(10) . . ?
C181 C182 H182 119.8 . . ?
C183 C182 C181 120.4(10) . . ?
C183 C182 H182 119.8 . . ?
C182 C183 H183 118.2 . . ?
C184 C183 C182 123.6(10) . . ?
C184 C183 H183 118.2 . . ?
C183 C184 C185 119.4(11) . . ?
C183 C184 C187 120.9(11) . . ?
C185 C184 C187 117.0(11) . . ?
C184 C185 H185 121.4 . . ?
C184 C185 C186 117.2(10) . . ?
C186 C185 H185 121.4 . . ?
C181 C186 C185 123.7(9) . . ?
C181 C186 H186 118.2 . . ?
C185 C186 H186 118.2 . . ?
C184 C187 C192 127.4(11) . . ?
C188 C187 C184 123.3(10) . . ?
C188 C187 C192 106.9(11) . . ?
C187 C188 H188 118.6 . . ?
C189 C188 C187 122.9(10) . . ?
C189 C188 H188 118.6 . . ?
C188 C189 H189 116.4 . . ?
C190 C189 C188 127.2(11) . . ?
C190 C189 H189 116.4 . . ?
C189 C190 C191 111.5(12) . . ?
C189 C190 C193 119.8(9) . . ?
C191 C190 C193 121.6(10) . . ?
C190 C191 H191 117.2 . . ?
C192 C191 C190 125.6(12) . . ?
C192 C191 H191 117.2 . . ?
C187 C192 H192 118.0 . . ?
C191 C192 C187 124.0(10) . . ?
C191 C192 H192 118.0 . . ?
C194 C193 C190 122.8(9) . . ?
C194 C193 C220 113.4(11) . . ?
C220 C193 C190 123.5(10) . . ?
C193 C194 H194 119.4 . . ?
C195 C194 C193 121.2(10) . . ?
C195 C194 H194 119.4 . . ?
C194 C195 H195 117.3 . . ?
C194 C195 C196 125.4(12) . . ?
C196 C195 H195 117.3 . . ?
C195 C196 C197 120.9(10) . . ?
C219 C196 C195 111.3(11) . . ?
C219 C196 C197 125.9(11) . . ?
C198 C197 C196 119.5(10) . . ?
C198 C197 C218 119.3(12) . . ?
C218 C197 C196 116.6(10) . . ?
C197 C198 H198 120.6 . . ?
C197 C198 C199 118.8(12) . . ?
C199 C198 H198 120.6 . . ?
C198 C199 H199 117.7 . . ?
C200 C199 C198 124.6(11) . . ?
C200 C199 H199 117.7 . . ?
C199 C200 C201 115.8(12) . . ?
C217 C200 C199 120.8(11) . . ?
C217 C200 C201 121.5(12) . . ?
C202 C201 C200 111.9(12) . . ?
C216 C201 C200 121.6(15) . . ?
C216 C201 C202 125.1(13) . . ?
C201 C202 H202 122.7 . . ?
C203 C202 C201 114.6(12) . . ?
C203 C202 H202 122.7 . . ?
C202 C203 H203 121.0 . . ?
C202 C203 C204 118.1(13) . . ?
C204 C203 H203 121.0 . . ?
C203 C204 C205 120.0(13) . . ?
C203 C204 C215 121.3(11) . . ?
C205 C204 C215 117.1(11) . . ?
C207 C208 C213 120.0 . . ?
C207 C208 C209 115.6(9) . . ?
C213 C208 C209 119.2(8) . . ?
C208 C207 H207 120.0 . . ?
C206 C207 C208 120.0 . . ?
C206 C207 H207 120.0 . . ?
C207 C206 H206 120.0 . . ?
C207 C206 C205 120.0 . . ?
C205 C206 H206 120.0 . . ?
C206 C205 C204 118.0(9) . . ?
C214 C205 C204 115.5(9) . . ?
C214 C205 C206 120.0 . . ?
C205 C214 H214 120.0 . . ?
C205 C214 C213 120.0 . . ?
C213 C214 H214 120.0 . . ?
C208 C213 H213 120.0 . . ?
C214 C213 C208 120.0 . . ?
C214 C213 H213 120.0 . . ?
C211 C209 C208 118.1(8) . . ?
C211 C209 C210 120.0 . . ?
C210 C209 C208 118.2(8) . . ?
C209 C211 H211 120.0 . . ?
C209 C211 C212 120.0 . . ?
C212 C211 H211 120.0 . . ?
C211 C212 H212 120.0 . . ?
C211 C212 C168 120.0 . . ?
C168 C212 H212 120.0 . . ?
C212 C168 C169 126.4(7) . . ?
C167 C168 C169 111.7(7) . . ?
C167 C168 C212 120.0 . . ?
C168 C167 C166 108.2(8) . . ?
C168 C167 C210 120.0 . . ?
C210 C167 C166 131.7(8) . . ?
C209 C210 H210 120.0 . . ?
C167 C210 C209 120.0 . . ?
C167 C210 H210 120.0 . . ?
C204 C215 H215 122.1 . . ?
C216 C215 C204 115.8(14) . . ?
C216 C215 H215 122.1 . . ?
C201 C216 H216 117.9 . . ?
C215 C216 C201 124.1(16) . . ?
C215 C216 H216 117.9 . . ?
C200 C217 H217 124.9 . . ?
C200 C217 C218 110.3(13) . . ?
C218 C217 H217 124.9 . . ?
C197 C218 C217 125.9(11) . . ?
C197 C218 H218 117.1 . . ?
C217 C218 H218 117.1 . . ?
C196 C219 H219 116.9 . . ?
C220 C219 C196 126.2(12) . . ?
C220 C219 H219 116.9 . . ?
C193 C220 H220 120.1 . . ?
C219 C220 C193 119.8(10) . . ?
C219 C220 H220 120.1 . . ?

loop_
_geom_bond_atom_site_label_1
_geom_bond_atom_site_label_2
_geom_bond_distance
_geom_bond_site_symmetry_2
_geom_bond_publ_flag
C1 C2 1.440(13) . ?
C1 C5 1.476(11) . ?
C1 C56 1.325(13) . ?
C2 C3 1.476(12) . ?
C2 C45 1.360(13) . ?
C3 C4 1.395(14) . ?
C3 C47 1.312(14) . ?
C4 C5 1.445(12) . ?
C4 C9 1.343(12) . ?
C5 C6 1.443(11) . ?
C6 H6 0.9500 . ?
C6 C7 1.281(10) . ?
C7 C8 1.363(12) . ?
C7 C10 1.502(11) . ?
C8 H8 0.9500 . ?
C8 C9 1.509(13) . ?
C9 H9 0.9500 . ?
C10 C11 1.367(12) . ?
C10 C15 1.490(12) . ?
C11 H11 0.9500 . ?
C11 C12 1.428(11) . ?
C12 H12 0.9500 . ?
C12 C13 1.401(12) . ?
C13 C14 1.331(12) . ?
C13 C16 1.486(12) . ?
C14 H14 0.9500 . ?
C14 C15 1.444(11) . ?
C15 H15 0.9500 . ?
C16 C17 1.408(12) . ?
C16 C21 1.375(13) . ?
C17 H17 0.9500 . ?
C17 C18 1.314(12) . ?
C18 H18 0.9500 . ?
C18 C19 1.462(13) . ?
C19 C20 1.342(13) . ?
C19 C22 1.461(13) . ?
C20 H20 0.9500 . ?
C20 C21 1.454(14) . ?
C21 H21 0.9500 . ?
C22 C23 1.457(12) . ?
C22 C27 1.434(14) . ?
C23 H23 0.9500 . ?
C23 C24 1.308(12) . ?
C24 H24 0.9500 . ?
C24 C25 1.352(12) . ?
C25 C26 1.373(12) . ?
C25 C28 1.470(13) . ?
C26 H26 0.9500 . ?
C26 C27 1.332(14) . ?
C27 H27 0.9500 . ?
C28 C29 1.391(13) . ?
C28 C55 1.414(13) . ?
C29 H29 0.9500 . ?
C29 C30 1.350(14) . ?
C30 H30 0.9500 . ?
C30 C31 1.543(15) . ?
C31 C32 1.337(14) . ?
C31 C54 1.377(13) . ?
C32 C33 1.415(15) . ?
C32 C53 1.442(13) . ?
C33 H33 0.9500 . ?
C33 C34 1.357(15) . ?
C34 H34 0.9500 . ?
C34 C35 1.407(13) . ?
C35 C36 1.454(14) . ?
C35 C52 1.379(15) . ?
C36 C37 1.333(13) . ?
C36 C51 1.385(15) . ?
C37 H37 0.9500 . ?
C37 C38 1.349(13) . ?
C38 H38 0.9500 . ?
C38 C39 1.412(13) . ?
C39 C40 1.482(12) . ?
C39 C50 1.473(14) . ?
C43 C42 1.3900 . ?
C43 C48 1.3900 . ?
C43 C44 1.450(13) . ?
C42 H42 0.9500 . ?
C42 C41 1.3900 . ?
C41 H41 0.9500 . ?
C41 C40 1.3900 . ?
C40 C49 1.3900 . ?
C49 H49 0.9500 . ?
C49 C48 1.3900 . ?
C48 H48 0.9500 . ?
C44 C45 1.526(14) . ?
C44 C46 1.449(13) . ?
C45 H45 0.9500 . ?
C46 H46 0.9500 . ?
C46 C47 1.489(15) . ?
C47 H47 0.9500 . ?
C50 H50 0.9500 . ?
C50 C51 1.358(14) . ?
C51 H51 0.9500 . ?
C52 H52 0.9500 . ?
C52 C53 1.362(14) . ?
C53 H53 0.9500 . ?
C54 H54 0.9500 . ?
C54 C55 1.340(13) . ?
C55 H55 0.9500 . ?
C56 C57 1.471(14) . ?
C56 C60 1.474(10) . ?
C57 C58 1.436(13) . ?
C57 C100 1.454(15) . ?
C58 C59 1.484(14) . ?
C58 C102 1.312(16) . ?
C62 C61 1.3900 . ?
C62 C63 1.3900 . ?
C62 C65 1.574(7) . ?
C61 H61 0.9500 . ?
C61 C60 1.3900 . ?
C60 C59 1.3900 . ?
C59 C64 1.3900 . ?
C64 H64 0.9500 . ?
C64 C63 1.3900 . ?
C63 H63 0.9500 . ?
C65 C66 1.3900 . ?
C65 C70 1.3900 . ?
C66 H66 0.9500 . ?
C66 C67 1.3900 . ?
C67 H67 0.9500 . ?
C67 C68 1.3900 . ?
C68 C69 1.3900 . ?
C68 C71 1.593(6) . ?
C69 H69 0.9500 . ?
C69 C70 1.3900 . ?
C70 H70 0.9500 . ?
C71 C72 1.3900 . ?
C71 C76 1.3900 . ?
C72 H72 0.9500 . ?
C72 C73 1.3900 . ?
C73 H73 0.9500 . ?
C73 C74 1.3900 . ?
C74 C75 1.3900 . ?
C74 C77 1.570(6) . ?
C75 H75 0.9500 . ?
C75 C76 1.3900 . ?
C76 H76 0.9500 . ?
C77 C78 1.3900 . ?
C77 C82 1.3900 . ?
C78 H78 0.9500 . ?
C78 C79 1.3900 . ?
C79 H79 0.9500 . ?
C79 C80 1.3900 . ?
C80 C81 1.3900 . ?
C80 C83 1.574(7) . ?
C81 H81 0.9500 . ?
C81 C82 1.3900 . ?
C82 H82 0.9500 . ?
C83 C84 1.3900 . ?
C83 C110 1.3900 . ?
C84 H84 0.9500 . ?
C84 C85 1.3900 . ?
C85 H85 0.9500 . ?
C85 C86 1.3900 . ?
C86 C109 1.3900 . ?
C86 C87 1.522(8) . ?
C109 H109 0.9500 . ?
C109 C110 1.3900 . ?
C110 H110 0.9500 . ?
C87 C108 1.3900 . ?
C87 C88 1.3900 . ?
C108 H108 0.9500 . ?
C108 C107 1.3900 . ?
C107 H107 0.9500 . ?
C107 C90 1.3900 . ?
C90 C89 1.3900 . ?
C90 C91 1.547(5) . ?
C89 H89 0.9500 . ?
C89 C88 1.3900 . ?
C88 H88 0.9500 . ?
C91 C92 1.3900 . ?
C91 C106 1.3900 . ?
C92 H92 0.9500 . ?
C92 C93 1.3900 . ?
C93 H93 0.9500 . ?
C93 C94 1.3900 . ?
C94 C105 1.3900 . ?
C94 C95 1.503(8) . ?
C105 H105 0.9500 . ?
C105 C106 1.3900 . ?
C106 H106 0.9500 . ?
C95 C96 1.420(12) . ?
C95 C104 1.433(13) . ?
C96 H96 0.9500 . ?
C96 C97 1.431(13) . ?
C97 H97 0.9500 . ?
C97 C98 1.411(13) . ?
C98 C99 1.528(16) . ?
C98 C103 1.392(14) . ?
C99 C100 1.348(15) . ?
C99 C101 1.319(14) . ?
C100 H100 0.9500 . ?
C101 H101 0.9500 . ?
C101 C102 1.434(17) . ?
C102 H102 0.9500 . ?
C103 H103 0.9500 . ?
C103 C104 1.353(14) . ?
C104 H104 0.9500 . ?
C111 C115 1.504(17) . ?
C111 C112 1.351(13) . ?
C111 C166 1.521(15) . ?
C114 C115 1.332(15) . ?
C114 C119 1.269(17) . ?
C114 C113 1.424(15) . ?
C115 C116 1.327(15) . ?
C116 H116 0.9500 . ?
C116 C117 1.378(17) . ?
C117 C118 1.441(17) . ?
C117 C120 1.389(17) . ?
C118 H118 0.9500 . ?
C118 C119 1.375(17) . ?
C119 H119 0.9500 . ?
C120 C121 1.406(16) . ?
C120 C125 1.445(16) . ?
C121 H121 0.9500 . ?
C121 C122 1.348(15) . ?
C122 H122 0.9500 . ?
C122 C123 1.370(14) . ?
C123 C124 1.451(15) . ?
C123 C126 1.506(15) . ?
C124 H124 0.9500 . ?
C124 C125 1.376(16) . ?
C125 H125 0.9500 . ?
C126 C127 1.345(13) . ?
C126 C131 1.472(15) . ?
C127 H127 0.9500 . ?
C127 C128 1.376(13) . ?
C128 H128 0.9500 . ?
C128 C129 1.386(14) . ?
C129 C130 1.497(15) . ?
C129 C132 1.376(13) . ?
C130 H130 0.9500 . ?
C130 C131 1.350(15) . ?
C131 H131 0.9500 . ?
C132 C133 1.351(14) . ?
C132 C137 1.401(14) . ?
C133 H133 0.9500 . ?
C133 C134 1.318(14) . ?
C134 H134 0.9500 . ?
C134 C135 1.444(13) . ?
C135 C136 1.377(13) . ?
C135 C138 1.497(12) . ?
C136 H136 0.9500 . ?
C136 C137 1.396(14) . ?
C137 H137 0.9500 . ?
C141 C140 1.3900 . ?
C141 C164 1.3900 . ?
C141 C142 1.533(9) . ?
C140 H140 0.9500 . ?
C140 C139 1.3900 . ?
C139 H139 0.9500 . ?
C139 C138 1.3900 . ?
C138 C165 1.3900 . ?
C165 H165 0.9500 . ?
C165 C164 1.3900 . ?
C164 H164 0.9500 . ?
C142 C143 1.361(16) . ?
C142 C163 1.259(16) . ?
C143 H143 0.9500 . ?
C143 C144 1.518(17) . ?
C144 H144 0.9500 . ?
C144 C145 1.368(16) . ?
C145 C146 1.494(9) . ?
C145 C162 1.435(17) . ?
C146 C147 1.344(15) . ?
C146 C161 1.404(15) . ?
C147 H147 0.9500 . ?
C147 C148 1.493(15) . ?
C148 H148 0.9500 . ?
C148 C149 1.323(13) . ?
C149 C150 1.549(15) . ?
C149 C160 1.276(13) . ?
C150 C151 1.291(13) . ?
C150 C159 1.321(16) . ?
C151 H151 0.9500 . ?
C151 C152 1.464(15) . ?
C152 H152 0.9500 . ?
C152 C153 1.420(16) . ?
C153 C154 1.505(9) . ?
C153 C158 1.507(15) . ?
C154 C155 1.3900 . ?
C154 C156 1.3900 . ?
C155 H155 0.9500 . ?
C155 C112 1.3900 . ?
C112 C113 1.3900 . ?
C113 C157 1.3900 . ?
C157 H157 0.9500 . ?
C157 C156 1.3900 . ?
C156 H156 0.9500 . ?
C158 H158 0.9500 . ?
C158 C159 1.361(16) . ?
C159 H159 0.9500 . ?
C160 H160 0.9500 . ?
C160 C161 1.480(14) . ?
C161 H161 0.9500 . ?
C162 H162 0.9500 . ?
C162 C163 1.269(17) . ?
C163 H163 0.9500 . ?
C166 C170 1.555(11) . ?
C166 C167 1.395(12) . ?
C169 C174 1.3900 . ?
C169 C170 1.3900 . ?
C169 C168 1.534(9) . ?
C174 H174 0.9500 . ?
C174 C173 1.3900 . ?
C173 H173 0.9500 . ?
C173 C172 1.3900 . ?
C172 C171 1.3900 . ?
C172 C175 1.463(11) . ?
C171 H171 0.9500 . ?
C171 C170 1.3900 . ?
C175 C176 1.411(12) . ?
C175 C180 1.368(13) . ?
C176 H176 0.9500 . ?
C176 C177 1.307(11) . ?
C177 H177 0.9500 . ?
C177 C178 1.357(12) . ?
C178 C179 1.420(12) . ?
C178 C181 1.514(12) . ?
C179 H179 0.9500 . ?
C179 C180 1.315(13) . ?
C180 H180 0.9500 . ?
C181 C182 1.419(11) . ?
C181 C186 1.390(13) . ?
C182 H182 0.9500 . ?
C182 C183 1.341(12) . ?
C183 H183 0.9500 . ?
C183 C184 1.340(13) . ?
C184 C185 1.380(12) . ?
C184 C187 1.522(9) . ?
C185 H185 0.9500 . ?
C185 C186 1.404(13) . ?
C186 H186 0.9500 . ?
C187 C188 1.469(14) . ?
C187 C192 1.530(14) . ?
C188 H188 0.9500 . ?
C188 C189 1.402(13) . ?
C189 H189 0.9500 . ?
C189 C190 1.347(13) . ?
C190 C191 1.438(13) . ?
C190 C193 1.529(14) . ?
C191 H191 0.9500 . ?
C191 C192 1.322(14) . ?
C192 H192 0.9500 . ?
C193 C194 1.404(13) . ?
C193 C220 1.412(13) . ?
C194 H194 0.9500 . ?
C194 C195 1.282(12) . ?
C195 H195 0.9500 . ?
C195 C196 1.404(13) . ?
C196 C197 1.536(14) . ?
C196 C219 1.356(13) . ?
C197 C198 1.293(13) . ?
C197 C218 1.413(13) . ?
C198 H198 0.9500 . ?
C198 C199 1.413(13) . ?
C199 H199 0.9500 . ?
C199 C200 1.411(13) . ?
C200 C201 1.501(9) . ?
C200 C217 1.410(15) . ?
C201 C202 1.445(17) . ?
C201 C216 1.334(16) . ?
C202 H202 0.9500 . ?
C202 C203 1.405(17) . ?
C203 H203 0.9500 . ?
C203 C204 1.425(16) . ?
C204 C205 1.504(9) . ?
C204 C215 1.516(18) . ?
C208 C207 1.3900 . ?
C208 C213 1.3900 . ?
C208 C209 1.436(7) . ?
C207 H207 0.9500 . ?
C207 C206 1.3900 . ?
C206 H206 0.9500 . ?
C206 C205 1.3900 . ?
C205 C214 1.3900 . ?
C214 H214 0.9500 . ?
C214 C213 1.3900 . ?
C213 H213 0.9500 . ?
C209 C211 1.3900 . ?
C209 C210 1.3900 . ?
C211 H211 0.9500 . ?
C211 C212 1.3900 . ?
C212 H212 0.9500 . ?
C212 C168 1.3900 . ?
C168 C167 1.3900 . ?
C167 C210 1.3900 . ?
C210 H210 0.9500 . ?
C215 H215 0.9500 . ?
C215 C216 1.256(17) . ?
C216 H216 0.9500 . ?
C217 H217 0.9500 . ?
C217 C218 1.514(15) . ?
C218 H218 0.9500 . ?
C219 H219 0.9500 . ?
C219 C220 1.321(12) . ?
C220 H220 0.9500 . ?

loop_
_geom_torsion_atom_site_label_1
_geom_torsion_atom_site_label_2
_geom_torsion_atom_site_label_3
_geom_torsion_atom_site_label_4
_geom_torsion
_geom_torsion_site_symmetry_1
_geom_torsion_site_symmetry_2
_geom_torsion_site_symmetry_3
_geom_torsion_site_symmetry_4
_geom_torsion_publ_flag
C1 C2 C3 C4 -11.6(10) . . . . ?
C1 C2 C3 C47 177.0(8) . . . . ?
C1 C2 C45 C44 170.0(8) . . . . ?
C1 C5 C6 C7 -167.3(10) . . . . ?
C1 C56 C57 C58 -153.9(8) . . . . ?
C1 C56 C57 C100 31.3(16) . . . . ?
C1 C56 C60 C61 -38.2(12) . . . . ?
C1 C56 C60 C59 151.1(8) . . . . ?
C2 C1 C5 C4 -20.7(9) . . . . ?
C2 C1 C5 C6 143.2(10) . . . . ?
C2 C1 C56 C57 142.6(9) . . . . ?
C2 C1 C56 C60 -28.0(14) . . . . ?
C2 C3 C4 C5 -2.0(10) . . . . ?
C2 C3 C4 C9 -161.7(9) . . . . ?
C2 C3 C47 C46 11.3(14) . . . . ?
C3 C2 C45 C44 0.2(12) . . . . ?
C3 C4 C5 C1 14.7(10) . . . . ?
C3 C4 C5 C6 -151.5(8) . . . . ?
C3 C4 C9 C8 149.6(10) . . . . ?
C4 C3 C47 C46 -158.0(9) . . . . ?
C4 C5 C6 C7 -4.4(14) . . . . ?
C5 C1 C2 C3 19.3(8) . . . . ?
C5 C1 C2 C45 -150.9(9) . . . . ?
C5 C1 C56 C57 -23.7(14) . . . . ?
C5 C1 C56 C60 165.7(7) . . . . ?
C5 C4 C9 C8 -8.5(14) . . . . ?
C5 C6 C7 C8 -6.6(15) . . . . ?
C5 C6 C7 C10 163.7(8) . . . . ?
C6 C7 C8 C9 9.8(14) . . . . ?
C6 C7 C10 C11 32.7(13) . . . . ?
C6 C7 C10 C15 -138.6(9) . . . . ?
C7 C8 C9 C4 -2.1(14) . . . . ?
C7 C10 C11 C12 -158.0(8) . . . . ?
C7 C10 C15 C14 164.3(7) . . . . ?
C8 C7 C10 C11 -157.2(9) . . . . ?
C8 C7 C10 C15 31.5(11) . . . . ?
C9 C4 C5 C1 177.8(9) . . . . ?
C9 C4 C5 C6 11.6(13) . . . . ?
C10 C7 C8 C9 -160.0(8) . . . . ?
C10 C11 C12 C13 -5.6(13) . . . . ?
C11 C10 C15 C14 -7.6(11) . . . . ?
C11 C12 C13 C14 -7.9(15) . . . . ?
C11 C12 C13 C16 162.3(8) . . . . ?
C12 C13 C14 C15 13.4(16) . . . . ?
C12 C13 C16 C17 166.0(9) . . . . ?
C12 C13 C16 C21 -24.7(14) . . . . ?
C13 C14 C15 C10 -5.5(13) . . . . ?
C13 C16 C17 C18 154.7(10) . . . . ?
C13 C16 C21 C20 -155.5(9) . . . . ?
C14 C13 C16 C17 -23.5(15) . . . . ?
C14 C13 C16 C21 145.9(10) . . . . ?
C15 C10 C11 C12 13.0(12) . . . . ?
C16 C13 C14 C15 -157.0(9) . . . . ?
C16 C17 C18 C19 5.2(15) . . . . ?
C17 C16 C21 C20 14.9(14) . . . . ?
C17 C18 C19 C20 5.1(14) . . . . ?
C17 C18 C19 C22 -155.4(9) . . . . ?
C18 C19 C20 C21 -4.8(14) . . . . ?
C18 C19 C22 C23 38.6(13) . . . . ?
C18 C19 C22 C27 -168.0(9) . . . . ?
C19 C20 C21 C16 -5.5(15) . . . . ?
C19 C22 C23 C24 150.0(10) . . . . ?
C19 C22 C27 C26 -148.5(9) . . . . ?
C20 C19 C22 C23 -121.2(11) . . . . ?
C20 C19 C22 C27 32.2(13) . . . . ?
C21 C16 C17 C18 -15.0(15) . . . . ?
C22 C19 C20 C21 155.3(9) . . . . ?
C22 C23 C24 C25 -5.4(14) . . . . ?
C23 C22 C27 C26 8.5(12) . . . . ?
C23 C24 C25 C26 12.7(12) . . . . ?
C23 C24 C25 C28 -152.5(9) . . . . ?
C24 C25 C26 C27 -9.2(12) . . . . ?
C24 C25 C28 C29 136.8(8) . . . . ?
C24 C25 C28 C55 -29.2(12) . . . . ?
C25 C26 C27 C22 -1.7(14) . . . . ?
C25 C28 C29 C30 -157.7(9) . . . . ?
C25 C28 C55 C54 158.9(9) . . . . ?
C26 C25 C28 C29 -27.4(12) . . . . ?
C26 C25 C28 C55 166.6(8) . . . . ?
C27 C22 C23 C24 -5.2(12) . . . . ?
C28 C25 C26 C27 155.5(9) . . . . ?
C28 C29 C30 C31 -1.0(15) . . . . ?
C29 C28 C55 C54 -8.0(13) . . . . ?
C29 C30 C31 C32 154.2(9) . . . . ?
C29 C30 C31 C54 -8.3(12) . . . . ?
C30 C31 C32 C33 -143.0(10) . . . . ?
C30 C31 C32 C53 26.0(15) . . . . ?
C30 C31 C54 C55 10.3(14) . . . . ?
C31 C32 C33 C34 161.5(12) . . . . ?
C31 C32 C53 C52 -158.4(12) . . . . ?
C31 C54 C55 C28 -2.6(16) . . . . ?
C32 C31 C54 C55 -148.2(12) . . . . ?
C32 C33 C34 C35 -2.5(19) . . . . ?
C33 C32 C53 C52 11.5(16) . . . . ?
C33 C34 C35 C36 -155.0(11) . . . . ?
C33 C34 C35 C52 12.5(15) . . . . ?
C34 C35 C36 C37 160.5(10) . . . . ?
C34 C35 C36 C51 -11.2(14) . . . . ?
C34 C35 C52 C53 -10.4(17) . . . . ?
C35 C36 C37 C38 -160.3(10) . . . . ?
C35 C36 C51 C50 159.2(11) . . . . ?
C35 C52 C53 C32 -2.5(19) . . . . ?
C36 C35 C52 C53 156.6(11) . . . . ?
C36 C37 C38 C39 -1.2(17) . . . . ?
C37 C36 C51 C50 -13.4(17) . . . . ?
C37 C38 C39 C40 155.6(9) . . . . ?
C37 C38 C39 C50 -7.6(13) . . . . ?
C38 C39 C40 C41 8.7(10) . . . . ?
C38 C39 C40 C49 -145.7(8) . . . . ?
C38 C39 C50 C51 5.6(15) . . . . ?
C39 C40 C49 C48 152.8(6) . . . . ?
C39 C50 C51 C36 4.9(19) . . . . ?
C43 C42 C41 C40 0.0 . . . . ?
C43 C44 C45 C2 -163.0(8) . . . . ?
C43 C44 C46 C47 162.9(8) . . . . ?
C42 C43 C48 C49 0.0 . . . . ?
C42 C43 C44 C45 -22.0(9) . . . . ?
C42 C43 C44 C46 167.5(6) . . . . ?
C42 C41 C40 C39 -154.6(5) . . . . ?
C42 C41 C40 C49 0.0 . . . . ?
C41 C40 C49 C48 0.0 . . . . ?
C40 C39 C50 C51 -160.4(10) . . . . ?
C40 C49 C48 C43 0.0 . . . . ?
C48 C43 C42 C41 0.0 . . . . ?
C48 C43 C44 C45 130.9(7) . . . . ?
C48 C43 C44 C46 -39.5(9) . . . . ?
C44 C43 C42 C41 150.9(6) . . . . ?
C44 C43 C48 C49 -153.6(6) . . . . ?
C44 C46 C47 C3 -0.9(14) . . . . ?
C45 C2 C3 C4 160.4(8) . . . . ?
C45 C2 C3 C47 -11.0(12) . . . . ?
C45 C44 C46 C47 -8.4(12) . . . . ?
C46 C44 C45 C2 8.7(12) . . . . ?
C47 C3 C4 C5 168.7(10) . . . . ?
C47 C3 C4 C9 9.0(17) . . . . ?
C50 C39 C40 C41 170.9(6) . . . . ?
C50 C39 C40 C49 16.5(9) . . . . ?
C51 C36 C37 C38 11.9(16) . . . . ?
C52 C35 C36 C37 -6.1(16) . . . . ?
C52 C35 C36 C51 -177.7(10) . . . . ?
C53 C32 C33 C34 -9.3(17) . . . . ?
C54 C31 C32 C33 14.1(18) . . . . ?
C54 C31 C32 C53 -176.9(10) . . . . ?
C55 C28 C29 C30 9.4(13) . . . . ?
C56 C1 C2 C3 -150.1(9) . . . . ?
C56 C1 C2 C45 39.6(15) . . . . ?
C56 C1 C5 C4 148.2(9) . . . . ?
C56 C1 C5 C6 -47.9(15) . . . . ?
C56 C57 C58 C59 -10.5(9) . . . . ?
C56 C57 C58 C102 174.6(9) . . . . ?
C56 C57 C100 C99 177.6(10) . . . . ?
C56 C60 C59 C58 14.9(6) . . . . ?
C56 C60 C59 C64 171.7(6) . . . . ?
C57 C56 C60 C61 149.6(6) . . . . ?
C57 C56 C60 C59 -21.0(7) . . . . ?
C57 C58 C59 C60 -2.7(7) . . . . ?
C57 C58 C59 C64 -157.0(6) . . . . ?
C57 C58 C102 C101 12.6(17) . . . . ?
C58 C57 C100 C99 2.9(13) . . . . ?
C58 C59 C64 C63 151.5(7) . . . . ?
C62 C61 C60 C56 -169.8(7) . . . . ?
C62 C61 C60 C59 0.0 . . . . ?
C62 C65 C66 C67 157.9(5) . . . . ?
C62 C65 C70 C69 -155.6(6) . . . . ?
C61 C62 C63 C64 0.0 . . . . ?
C61 C62 C65 C66 -128.8(5) . . . . ?
C61 C62 C65 C70 28.4(7) . . . . ?
C61 C60 C59 C58 -156.7(6) . . . . ?
C61 C60 C59 C64 0.0 . . . . ?
C60 C56 C57 C58 18.8(9) . . . . ?
C60 C56 C57 C100 -156.0(9) . . . . ?
C60 C59 C64 C63 0.0 . . . . ?
C59 C58 C102 C101 -160.1(11) . . . . ?
C59 C64 C63 C62 0.0 . . . . ?
C63 C62 C61 C60 0.0 . . . . ?
C63 C62 C65 C66 29.3(6) . . . . ?
C63 C62 C65 C70 -173.5(4) . . . . ?
C65 C62 C61 C60 158.1(6) . . . . ?
C65 C62 C63 C64 -157.2(6) . . . . ?
C65 C66 C67 C68 0.0 . . . . ?
C66 C65 C70 C69 0.0 . . . . ?
C66 C67 C68 C69 0.0 . . . . ?
C66 C67 C68 C71 -156.2(5) . . . . ?
C67 C68 C69 C70 0.0 . . . . ?
C67 C68 C71 C72 -26.3(6) . . . . ?
C67 C68 C71 C76 131.9(5) . . . . ?
C68 C69 C70 C65 0.0 . . . . ?
C68 C71 C72 C73 157.8(5) . . . . ?
C68 C71 C76 C75 -157.8(6) . . . . ?
C69 C68 C71 C72 176.7(4) . . . . ?
C69 C68 C71 C76 -25.1(6) . . . . ?
C70 C65 C66 C67 0.0 . . . . ?
C71 C68 C69 C70 156.8(6) . . . . ?
C71 C72 C73 C74 0.0 . . . . ?
C72 C71 C76 C75 0.0 . . . . ?
C72 C73 C74 C75 0.0 . . . . ?
C72 C73 C74 C77 -158.7(5) . . . . ?
C73 C74 C75 C76 0.0 . . . . ?
C73 C74 C77 C78 31.9(6) . . . . ?
C73 C74 C77 C82 -176.7(4) . . . . ?
C74 C75 C76 C71 0.0 . . . . ?
C74 C77 C78 C79 151.2(5) . . . . ?
C74 C77 C82 C81 -149.7(6) . . . . ?
C75 C74 C77 C78 -127.3(5) . . . . ?
C75 C74 C77 C82 24.2(6) . . . . ?
C76 C71 C72 C73 0.0 . . . . ?
C77 C74 C75 C76 158.9(6) . . . . ?
C77 C78 C79 C80 0.0 . . . . ?
C78 C77 C82 C81 0.0 . . . . ?
C78 C79 C80 C81 0.0 . . . . ?
C78 C79 C80 C83 -163.7(6) . . . . ?
C79 C80 C81 C82 0.0 . . . . ?
C79 C80 C83 C84 134.8(5) . . . . ?
C79 C80 C83 C110 -16.2(7) . . . . ?
C80 C81 C82 C77 0.0 . . . . ?
C80 C83 C84 C85 -149.9(6) . . . . ?
C80 C83 C110 C109 150.0(6) . . . . ?
C81 C80 C83 C84 -29.8(6) . . . . ?
C81 C80 C83 C110 179.2(4) . . . . ?
C82 C77 C78 C79 0.0 . . . . ?
C83 C80 C81 C82 165.2(5) . . . . ?
C83 C84 C85 C86 0.0 . . . . ?
C84 C83 C110 C109 0.0 . . . . ?
C84 C85 C86 C109 0.0 . . . . ?
C84 C85 C86 C87 158.2(6) . . . . ?
C85 C86 C109 C110 0.0 . . . . ?
C85 C86 C87 C108 11.6(6) . . . . ?
C85 C86 C87 C88 -147.7(4) . . . . ?
C86 C109 C110 C83 0.0 . . . . ?
C86 C87 C108 C107 -159.1(5) . . . . ?
C86 C87 C88 C89 158.6(5) . . . . ?
C109 C86 C87 C108 170.2(4) . . . . ?
C109 C86 C87 C88 11.0(6) . . . . ?
C110 C83 C84 C85 0.0 . . . . ?
C87 C86 C109 C110 -158.2(6) . . . . ?
C87 C108 C107 C90 0.0 . . . . ?
C108 C87 C88 C89 0.0 . . . . ?
C108 C107 C90 C89 0.0 . . . . ?
C108 C107 C90 C91 159.7(5) . . . . ?
C107 C90 C89 C88 0.0 . . . . ?
C107 C90 C91 C92 -16.2(6) . . . . ?
C107 C90 C91 C106 -170.1(4) . . . . ?
C90 C89 C88 C87 0.0 . . . . ?
C90 C91 C92 C93 -152.5(5) . . . . ?
C90 C91 C106 C105 154.0(5) . . . . ?
C89 C90 C91 C92 143.3(4) . . . . ?
C89 C90 C91 C106 -10.7(6) . . . . ?
C88 C87 C108 C107 0.0 . . . . ?
C91 C90 C89 C88 -158.6(5) . . . . ?
C91 C92 C93 C94 0.0 . . . . ?
C92 C91 C106 C105 0.0 . . . . ?
C92 C93 C94 C105 0.0 . . . . ?
C92 C93 C94 C95 155.7(6) . . . . ?
C93 C94 C105 C106 0.0 . . . . ?
C93 C94 C95 C96 24.3(9) . . . . ?
C93 C94 C95 C104 -142.6(8) . . . . ?
C94 C105 C106 C91 0.0 . . . . ?
C94 C95 C96 C97 -156.3(8) . . . . ?
C94 C95 C104 C103 153.6(9) . . . . ?
C105 C94 C95 C96 180.0(6) . . . . ?
C105 C94 C95 C104 13.0(10) . . . . ?
C106 C91 C92 C93 0.0 . . . . ?
C95 C94 C105 C106 -154.5(6) . . . . ?
C95 C96 C97 C98 -3.5(14) . . . . ?
C96 C95 C104 C103 -14.7(14) . . . . ?
C96 C97 C98 C99 157.7(9) . . . . ?
C96 C97 C98 C103 -4.4(13) . . . . ?
C97 C98 C99 C100 -34.3(14) . . . . ?
C97 C98 C99 C101 164.9(9) . . . . ?
C97 C98 C103 C104 2.5(14) . . . . ?
C98 C99 C100 C57 -159.8(9) . . . . ?
C98 C99 C101 C102 159.7(10) . . . . ?
C98 C103 C104 C95 7.8(16) . . . . ?
C99 C98 C103 C104 -160.5(10) . . . . ?
C99 C101 C102 C58 -7.8(18) . . . . ?
C100 C57 C58 C59 165.8(7) . . . . ?
C100 C57 C58 C102 -9.1(12) . . . . ?
C100 C99 C101 C102 -0.3(15) . . . . ?
C101 C99 C100 C57 2.0(15) . . . . ?
C102 C58 C59 C60 170.4(12) . . . . ?
C102 C58 C59 C64 16.0(16) . . . . ?
C103 C98 C99 C100 127.0(10) . . . . ?
C103 C98 C99 C101 -33.8(14) . . . . ?
C104 C95 C96 C97 12.0(12) . . . . ?
C111 C115 C116 C117 173.6(11) . . . . ?
C111 C112 C113 C114 12.7(7) . . . . ?
C111 C112 C113 C157 166.0(6) . . . . ?
C111 C166 C170 C169 149.9(6) . . . . ?
C111 C166 C170 C171 -47.2(10) . . . . ?
C111 C166 C167 C168 -149.4(9) . . . . ?
C111 C166 C167 C210 33.2(13) . . . . ?
C114 C115 C116 C117 -2.9(17) . . . . ?
C114 C113 C157 C156 147.3(7) . . . . ?
C115 C111 C112 C155 145.4(7) . . . . ?
C115 C111 C112 C113 -18.7(8) . . . . ?
C115 C111 C166 C170 -23.4(12) . . . . ?
C115 C111 C166 C167 142.7(11) . . . . ?
C115 C114 C119 C118 9.4(19) . . . . ?
C115 C114 C113 C112 -1.1(10) . . . . ?
C115 C114 C113 C157 -151.9(8) . . . . ?
C115 C116 C117 C118 6.9(15) . . . . ?
C115 C116 C117 C120 -158.9(11) . . . . ?
C116 C117 C118 C119 -3.3(16) . . . . ?
C116 C117 C120 C121 -35.4(19) . . . . ?
C116 C117 C120 C125 130.9(12) . . . . ?
C117 C118 C119 C114 -5(2) . . . . ?
C117 C120 C121 C122 150.3(14) . . . . ?
C117 C120 C125 C124 -158.9(12) . . . . ?
C118 C117 C120 C121 162.2(11) . . . . ?
C118 C117 C120 C125 -31.5(18) . . . . ?
C119 C114 C115 C111 176.7(10) . . . . ?
C119 C114 C115 C116 -5.9(16) . . . . ?
C119 C114 C113 C112 171.6(11) . . . . ?
C119 C114 C113 C157 20.8(15) . . . . ?
C120 C117 C118 C119 160.4(14) . . . . ?
C120 C121 C122 C123 11.4(17) . . . . ?
C121 C120 C125 C124 10.6(15) . . . . ?
C121 C122 C123 C124 1.8(14) . . . . ?
C121 C122 C123 C126 -158.8(10) . . . . ?
C122 C123 C124 C125 -6.6(15) . . . . ?
C122 C123 C126 C127 15.3(16) . . . . ?
C122 C123 C126 C131 -168.1(10) . . . . ?
C123 C124 C125 C120 -0.2(17) . . . . ?
C123 C126 C127 C128 158.4(10) . . . . ?
C123 C126 C131 C130 -155.7(11) . . . . ?
C124 C123 C126 C127 -144.0(11) . . . . ?
C124 C123 C126 C131 32.6(15) . . . . ?
C125 C120 C121 C122 -16.9(15) . . . . ?
C126 C123 C124 C125 154.1(11) . . . . ?
C126 C127 C128 C129 0.7(16) . . . . ?
C127 C126 C131 C130 21.2(17) . . . . ?
C127 C128 C129 C130 13.3(14) . . . . ?
C127 C128 C129 C132 -154.5(10) . . . . ?
C128 C129 C130 C131 -9.4(17) . . . . ?
C128 C129 C132 C133 155.2(11) . . . . ?
C128 C129 C132 C137 -2.7(17) . . . . ?
C129 C130 C131 C126 -7.6(19) . . . . ?
C129 C132 C133 C134 -153.5(12) . . . . ?
C129 C132 C137 C136 152.5(11) . . . . ?
C130 C129 C132 C133 -11.8(16) . . . . ?
C130 C129 C132 C137 -169.8(10) . . . . ?
C131 C126 C127 C128 -18.4(15) . . . . ?
C132 C129 C130 C131 159.4(12) . . . . ?
C132 C133 C134 C135 6.5(18) . . . . ?
C133 C132 C137 C136 -7.5(15) . . . . ?
C133 C134 C135 C136 -15.6(14) . . . . ?
C133 C134 C135 C138 154.2(10) . . . . ?
C134 C135 C136 C137 13.5(14) . . . . ?
C134 C135 C138 C139 174.5(6) . . . . ?
C134 C135 C138 C165 -28.8(9) . . . . ?
C135 C136 C137 C132 -2.9(17) . . . . ?
C135 C138 C165 C164 -156.4(6) . . . . ?
C136 C135 C138 C139 -17.3(10) . . . . ?
C136 C135 C138 C165 139.4(7) . . . . ?
C137 C132 C133 C134 5.7(16) . . . . ?
C141 C140 C139 C138 0.0 . . . . ?
C141 C142 C143 C144 156.7(10) . . . . ?
C141 C142 C163 C162 -133.6(19) . . . . ?
C140 C141 C164 C165 0.0 . . . . ?
C140 C141 C142 C143 13.4(13) . . . . ?
C140 C141 C142 C163 174.2(13) . . . . ?
C140 C139 C138 C135 156.0(5) . . . . ?
C140 C139 C138 C165 0.0 . . . . ?
C139 C138 C165 C164 0.0 . . . . ?
C138 C135 C136 C137 -156.2(10) . . . . ?
C138 C165 C164 C141 0.0 . . . . ?
C164 C141 C140 C139 0.0 . . . . ?
C164 C141 C142 C143 -150.9(9) . . . . ?
C164 C141 C142 C163 9.9(19) . . . . ?
C142 C141 C140 C139 -163.1(8) . . . . ?
C142 C141 C164 C165 165.5(7) . . . . ?
C142 C143 C144 C145 -7(2) . . . . ?
C143 C142 C163 C162 26(3) . . . . ?
C143 C144 C145 C146 -153.6(13) . . . . ?
C143 C144 C145 C162 11(2) . . . . ?
C144 C145 C146 C147 -173.0(13) . . . . ?
C144 C145 C146 C161 21(2) . . . . ?
C144 C145 C162 C163 1(2) . . . . ?
C145 C146 C147 C148 -150.8(12) . . . . ?
C145 C146 C161 C160 149.4(12) . . . . ?
C145 C162 C163 C142 -23(3) . . . . ?
C146 C145 C162 C163 165.6(13) . . . . ?
C146 C147 C148 C149 -3.5(18) . . . . ?
C147 C146 C161 C160 -16.6(18) . . . . ?
C147 C148 C149 C150 167.7(10) . . . . ?
C147 C148 C149 C160 -4.5(17) . . . . ?
C148 C149 C150 C151 168.6(10) . . . . ?
C148 C149 C150 C159 -28.4(14) . . . . ?
C148 C149 C160 C161 1.9(18) . . . . ?
C149 C150 C151 C152 152.5(10) . . . . ?
C149 C150 C159 C158 -157.1(10) . . . . ?
C149 C160 C161 C146 8.0(18) . . . . ?
C150 C149 C160 C161 -170.0(10) . . . . ?
C150 C151 C152 C153 1.0(16) . . . . ?
C151 C150 C159 C158 6.4(17) . . . . ?
C151 C152 C153 C154 -156.8(9) . . . . ?
C151 C152 C153 C158 9.9(12) . . . . ?
C152 C153 C154 C155 29.0(12) . . . . ?
C152 C153 C154 C156 -173.8(8) . . . . ?
C152 C153 C158 C159 -13.7(15) . . . . ?
C153 C154 C155 C112 157.8(7) . . . . ?
C153 C154 C156 C157 -155.9(7) . . . . ?
C153 C158 C159 C150 5.9(18) . . . . ?
C154 C153 C158 C159 153.8(11) . . . . ?
C154 C155 C112 C111 -162.4(9) . . . . ?
C154 C155 C112 C113 0.0 . . . . ?
C155 C154 C156 C157 0.0 . . . . ?
C155 C112 C113 C114 -153.3(7) . . . . ?
C155 C112 C113 C157 0.0 . . . . ?
C112 C111 C115 C114 17.5(10) . . . . ?
C112 C111 C115 C116 -159.5(11) . . . . ?
C112 C111 C166 C170 169.4(7) . . . . ?
C112 C111 C166 C167 -24.5(15) . . . . ?
C112 C113 C157 C156 0.0 . . . . ?
C113 C114 C115 C111 -9.5(11) . . . . ?
C113 C114 C115 C116 167.9(9) . . . . ?
C113 C114 C119 C118 -163.0(12) . . . . ?
C113 C157 C156 C154 0.0 . . . . ?
C156 C154 C155 C112 0.0 . . . . ?
C158 C153 C154 C155 -136.6(7) . . . . ?
C158 C153 C154 C156 20.7(10) . . . . ?
C159 C150 C151 C152 -10.1(16) . . . . ?
C160 C149 C150 C151 -19.4(16) . . . . ?
C160 C149 C150 C159 143.5(12) . . . . ?
C161 C146 C147 C148 14.4(18) . . . . ?
C162 C145 C146 C147 23(2) . . . . ?
C162 C145 C146 C161 -143.3(13) . . . . ?
C163 C142 C143 C144 -8.0(19) . . . . ?
C166 C111 C115 C114 -151.4(8) . . . . ?
C166 C111 C115 C116 31.6(17) . . . . ?
C166 C111 C112 C155 -45.4(11) . . . . ?
C166 C111 C112 C113 150.5(7) . . . . ?
C166 C167 C210 C209 177.1(7) . . . . ?
C169 C174 C173 C172 0.0 . . . . ?
C169 C168 C167 C166 -12.6(5) . . . . ?
C169 C168 C167 C210 165.2(5) . . . . ?
C174 C169 C170 C166 164.5(6) . . . . ?
C174 C169 C170 C171 0.0 . . . . ?
C174 C169 C168 C212 15.2(7) . . . . ?
C174 C169 C168 C167 -148.8(5) . . . . ?
C174 C173 C172 C171 0.0 . . . . ?
C174 C173 C172 C175 -156.9(6) . . . . ?
C173 C172 C171 C170 0.0 . . . . ?
C173 C172 C175 C176 23.4(9) . . . . ?
C173 C172 C175 C180 -168.7(6) . . . . ?
C172 C171 C170 C166 -161.4(7) . . . . ?
C172 C171 C170 C169 0.0 . . . . ?
C172 C175 C176 C177 164.1(8) . . . . ?
C172 C175 C180 C179 -162.6(8) . . . . ?
C171 C172 C175 C176 -133.5(7) . . . . ?
C171 C172 C175 C180 34.3(10) . . . . ?
C170 C166 C167 C168 18.6(6) . . . . ?
C170 C166 C167 C210 -158.8(4) . . . . ?
C170 C169 C174 C173 0.0 . . . . ?
C170 C169 C168 C212 164.0(4) . . . . ?
C170 C169 C168 C167 0.0(4) . . . . ?
C175 C172 C171 C170 156.1(7) . . . . ?
C175 C176 C177 C178 -2.0(14) . . . . ?
C176 C175 C180 C179 6.7(12) . . . . ?
C176 C177 C178 C179 6.6(11) . . . . ?
C176 C177 C178 C181 -162.7(8) . . . . ?
C177 C178 C179 C180 -4.7(12) . . . . ?
C177 C178 C181 C182 -20.2(11) . . . . ?
C177 C178 C181 C186 141.3(8) . . . . ?
C178 C179 C180 C175 -2.3(13) . . . . ?
C178 C181 C182 C183 150.7(9) . . . . ?
C178 C181 C186 C185 -156.8(8) . . . . ?
C179 C178 C181 C182 171.4(7) . . . . ?
C179 C178 C181 C186 -27.1(11) . . . . ?
C180 C175 C176 C177 -4.7(12) . . . . ?
C181 C178 C179 C180 164.2(8) . . . . ?
C181 C182 C183 C184 7.2(14) . . . . ?
C182 C181 C186 C185 6.4(12) . . . . ?
C182 C183 C184 C185 3.5(14) . . . . ?
C182 C183 C184 C187 -157.4(9) . . . . ?
C183 C184 C185 C186 -8.6(12) . . . . ?
C183 C184 C187 C188 27.0(13) . . . . ?
C183 C184 C187 C192 -173.0(9) . . . . ?
C184 C185 C186 C181 3.4(13) . . . . ?
C184 C187 C188 C189 149.2(9) . . . . ?
C184 C187 C192 C191 -147.9(11) . . . . ?
C185 C184 C187 C188 -134.3(9) . . . . ?
C185 C184 C187 C192 25.7(13) . . . . ?
C186 C181 C182 C183 -11.6(11) . . . . ?
C187 C184 C185 C186 153.0(9) . . . . ?
C187 C188 C189 C190 7.0(14) . . . . ?
C188 C187 C192 C191 14.7(13) . . . . ?
C188 C189 C190 C191 2.7(13) . . . . ?
C188 C189 C190 C193 -148.3(9) . . . . ?
C189 C190 C191 C192 -2.5(14) . . . . ?
C189 C190 C193 C194 -37.7(12) . . . . ?
C189 C190 C193 C220 134.7(9) . . . . ?
C190 C191 C192 C187 -7.2(17) . . . . ?
C190 C193 C194 C195 154.5(9) . . . . ?
C190 C193 C220 C219 -156.8(9) . . . . ?
C191 C190 C193 C194 174.2(8) . . . . ?
C191 C190 C193 C220 -13.4(13) . . . . ?
C192 C187 C188 C189 -14.3(11) . . . . ?
C193 C190 C191 C192 148.0(11) . . . . ?
C193 C194 C195 C196 8.6(15) . . . . ?
C194 C193 C220 C219 16.2(12) . . . . ?
C194 C195 C196 C197 -160.4(9) . . . . ?
C194 C195 C196 C219 4.8(13) . . . . ?
C195 C196 C197 C198 28.3(14) . . . . ?
C195 C196 C197 C218 -176.0(8) . . . . ?
C195 C196 C219 C220 -7.2(14) . . . . ?
C196 C197 C198 C199 152.5(10) . . . . ?
C196 C197 C218 C217 -159.3(9) . . . . ?
C196 C219 C220 C193 -3.6(15) . . . . ?
C197 C196 C219 C220 157.0(10) . . . . ?
C197 C198 C199 C200 6.6(18) . . . . ?
C198 C197 C218 C217 -3.6(16) . . . . ?
C198 C199 C200 C201 -168.9(12) . . . . ?
C198 C199 C200 C217 -4.2(18) . . . . ?
C199 C200 C201 C202 140.4(11) . . . . ?
C199 C200 C201 C216 -27.2(18) . . . . ?
C199 C200 C217 C218 -1.6(15) . . . . ?
C200 C201 C202 C203 -157.8(10) . . . . ?
C200 C201 C216 C215 163.4(14) . . . . ?
C200 C217 C218 C197 5.5(15) . . . . ?
C201 C200 C217 C218 162.3(10) . . . . ?
C201 C202 C203 C204 -5.9(17) . . . . ?
C202 C201 C216 C215 -2(2) . . . . ?
C202 C203 C204 C205 162.2(10) . . . . ?
C202 C203 C204 C215 -2.7(18) . . . . ?
C203 C204 C205 C206 14.1(13) . . . . ?
C203 C204 C205 C214 -137.7(9) . . . . ?
C203 C204 C215 C216 9(2) . . . . ?
C204 C205 C214 C213 151.2(9) . . . . ?
C204 C215 C216 C201 -7(2) . . . . ?
C208 C207 C206 C205 0.0 . . . . ?
C208 C209 C211 C212 157.9(6) . . . . ?
C208 C209 C210 C167 -157.8(6) . . . . ?
C207 C208 C213 C214 0.0 . . . . ?
C207 C208 C209 C211 171.6(3) . . . . ?
C207 C208 C209 C210 -30.2(6) . . . . ?
C207 C206 C205 C204 -150.5(8) . . . . ?
C207 C206 C205 C214 0.0 . . . . ?
C206 C205 C214 C213 0.0 . . . . ?
C205 C204 C215 C216 -155.9(12) . . . . ?
C205 C214 C213 C208 0.0 . . . . ?
C213 C208 C207 C206 0.0 . . . . ?
C213 C208 C209 C211 -34.0(7) . . . . ?
C213 C208 C209 C210 124.3(6) . . . . ?
C209 C208 C207 C206 154.2(6) . . . . ?
C209 C208 C213 C214 -153.3(7) . . . . ?
C209 C211 C212 C168 0.0 . . . . ?
C211 C209 C210 C167 0.0 . . . . ?
C211 C212 C168 C169 -162.8(5) . . . . ?
C211 C212 C168 C167 0.0 . . . . ?
C212 C168 C167 C166 -177.7(5) . . . . ?
C212 C168 C167 C210 0.0 . . . . ?
C168 C169 C174 C173 144.1(6) . . . . ?
C168 C169 C170 C166 11.5(5) . . . . ?
C168 C169 C170 C171 -153.0(5) . . . . ?
C168 C167 C210 C209 0.0 . . . . ?
C167 C166 C170 C169 -19.5(7) . . . . ?
C167 C166 C170 C171 143.4(5) . . . . ?
C210 C209 C211 C212 0.0 . . . . ?
C215 C204 C205 C206 179.7(8) . . . . ?
C215 C204 C205 C214 27.8(13) . . . . ?
C216 C201 C202 C203 9.3(19) . . . . ?
C217 C200 C201 C202 -24.2(16) . . . . ?
C217 C200 C201 C216 168.2(12) . . . . ?
C218 C197 C198 C199 -2.6(16) . . . . ?
C219 C196 C197 C198 -134.5(12) . . . . ?
C219 C196 C197 C218 21.2(13) . . . . ?
C220 C193 C194 C195 -18.7(12) . . . . ?

loop_
_smtbx_masks_void_nr
_smtbx_masks_void_average_x
_smtbx_masks_void_average_y
_smtbx_masks_void_average_z
_smtbx_masks_void_volume
_smtbx_masks_void_count_electrons
_smtbx_masks_void_content
1 -0.247 -0.441 -0.983 25892.1 5205.6 ?
2 0.000 0.000 0.500 0.0 0.0 ?
3 0.000 0.007 0.497 0.0 0.0 ?
4 0.000 0.108 0.493 0.0 0.0 ?
5 0.000 0.392 0.993 0.0 0.0 ?
6 0.000 0.493 0.997 0.0 0.0 ?
7 0.000 0.500 0.000 0.0 0.0 ?
8 0.000 0.507 0.003 0.0 0.0 ?
9 0.000 0.608 0.007 0.0 0.0 ?
10 0.000 0.892 0.507 0.0 0.0 ?
11 0.000 0.993 0.503 0.0 0.0 ?
12 0.007 0.007 0.500 0.0 0.0 ?
13 0.007 0.493 0.000 0.0 0.0 ?
14 0.090 0.632 0.627 0.0 0.0 ?
15 0.090 0.868 0.127 0.0 0.0 ?
16 0.132 0.597 0.763 0.0 0.0 ?
17 0.132 0.903 0.263 0.0 0.0 ?
18 0.146 0.083 0.237 0.0 0.0 ?
19 0.146 0.417 0.737 0.0 0.0 ?
20 0.201 0.042 0.270 0.0 0.0 ?
21 0.201 0.458 0.770 0.0 0.0 ?
22 0.229 0.667 0.210 0.0 0.0 ?
23 0.229 0.833 0.710 0.0 0.0 ?
24 0.236 0.667 0.207 0.0 0.0 ?
25 0.236 0.833 0.707 0.0 0.0 ?
26 0.264 0.167 0.207 0.0 0.0 ?
27 0.264 0.333 0.707 0.0 0.0 ?
28 0.271 0.167 0.210 0.0 0.0 ?
29 0.271 0.333 0.710 0.0 0.0 ?
30 0.299 0.542 0.270 0.0 0.0 ?
31 0.299 0.958 0.770 0.0 0.0 ?
32 0.354 0.583 0.237 0.0 0.0 ?
33 0.354 0.917 0.737 0.0 0.0 ?
34 0.368 0.097 0.763 0.0 0.0 ?
35 0.368 0.403 0.263 0.0 0.0 ?
36 0.410 0.132 0.627 0.0 0.0 ?
37 0.410 0.368 0.127 0.0 0.0 ?
38 0.493 0.507 0.500 0.0 0.0 ?
39 0.493 0.993 0.000 0.0 0.0 ?
40 0.500 0.000 0.000 0.0 0.0 ?
41 0.500 0.007 0.003 0.0 0.0 ?
42 0.500 0.108 0.007 0.0 0.0 ?
43 0.500 0.392 0.507 0.0 0.0 ?
44 0.500 0.493 0.503 0.0 0.0 ?
45 0.500 0.500 0.500 0.0 0.0 ?
46 0.500 0.507 0.497 0.0 0.0 ?
47 0.500 0.608 0.493 0.0 0.0 ?
48 0.500 0.892 0.993 0.0 0.0 ?
49 0.500 0.993 0.997 0.0 0.0 ?
50 0.507 0.007 0.000 0.0 0.0 ?
51 0.507 0.493 0.500 0.0 0.0 ?
52 0.590 0.632 0.873 0.0 0.0 ?
53 0.590 0.868 0.373 0.0 0.0 ?
54 0.632 0.597 0.737 0.0 0.0 ?
55 0.632 0.903 0.237 0.0 0.0 ?
56 0.646 0.083 0.263 0.0 0.0 ?
57 0.646 0.417 0.763 0.0 0.0 ?
58 0.701 0.042 0.230 0.0 0.0 ?
59 0.701 0.458 0.730 0.0 0.0 ?
60 0.729 0.667 0.290 0.0 0.0 ?
61 0.729 0.833 0.790 0.0 0.0 ?
62 0.736 0.667 0.293 0.0 0.0 ?
63 0.736 0.833 0.793 0.0 0.0 ?
64 0.764 0.167 0.293 0.0 0.0 ?
65 0.764 0.333 0.793 0.0 0.0 ?
66 0.771 0.167 0.290 0.0 0.0 ?
67 0.771 0.333 0.790 0.0 0.0 ?
68 0.799 0.542 0.230 0.0 0.0 ?
69 0.799 0.958 0.730 0.0 0.0 ?
70 0.854 0.583 0.263 0.0 0.0 ?
71 0.854 0.917 0.763 0.0 0.0 ?
72 0.868 0.097 0.737 0.0 0.0 ?
73 0.868 0.403 0.237 0.0 0.0 ?
74 0.910 0.132 0.873 0.0 0.0 ?
75 0.910 0.368 0.373 0.0 0.0 ?
76 0.993 0.507 0.000 0.0 0.0 ?
77 0.993 0.993 0.500 0.0 0.0 ?
